data_7203245
loop_
_publ_author_name
'Yu Gao'
'Franz Ren\'e Kogler'
'Herwig Peterlik'
'Ulrich Schubert'

_publ_section_title
;
 Ring-opening metathesis polymerizations with norbornene
 carboxylate-substituted metal oxo clusters
;
_journal_issue 32
_journal_name_full 'Journal of Materials Chemistry'
_journal_page_first 3268
_journal_paper_doi 10.1039/b518277h
_journal_volume 16
_journal_year 2006
_chemical_formula_sum 'C88 H128 O28 Ti6'
_chemical_formula_weight 1921.30
_chemical_name_systematic
;
?
;
_space_group_IT_number 14
_symmetry_cell_setting monoclinic
_symmetry_space_group_name_Hall '-P 2ybc'
_symmetry_space_group_name_H-M 'P 1 21/c 1'
_atom_sites_solution_hydrogens geom
_atom_sites_solution_primary direct
_atom_sites_solution_secondary difmap
_audit_creation_method SHELXL-97
_cell_angle_alpha 90.00
_cell_angle_beta 103.5360(10)
_cell_angle_gamma 90.00
_cell_formula_units_Z 4
_cell_length_a 23.1926(16)
_cell_length_b 14.9481(11)
_cell_length_c 28.015(2)
_cell_measurement_reflns_used 5546
_cell_measurement_temperature 173(2)
_cell_measurement_theta_max 31.130
_cell_measurement_theta_min 4.518
_cell_volume 9442.6(12)
_computing_cell_refinement 'Bruker-AXS SMART Software'
_computing_data_collection 'Bruker-AXS SMART Software'
_computing_data_reduction 'Bruker-AXS SMART Software'
_computing_molecular_graphics 'Bruker-AXS SHELXTL Software'
_computing_publication_material 'Bruker-AXS SHELXTL Software'
_computing_structure_refinement 'SHELXL-97 (Sheldrick, 1997)'
_computing_structure_solution 'SHELXS-97 (Sheldrick, 1990)'
_diffrn_ambient_temperature 173(2)
_diffrn_measured_fraction_theta_full 0.997
_diffrn_measured_fraction_theta_max 0.997
_diffrn_measurement_device_type 'Bruker-AXS APEX CCD Detector'
_diffrn_measurement_method omega-scans
_diffrn_radiation_monochromator graphite
_diffrn_radiation_source 'fine-focus sealed tube'
_diffrn_radiation_type MoK\a
_diffrn_radiation_wavelength 0.71073
_diffrn_reflns_av_R_equivalents 0.1475
_diffrn_reflns_av_sigmaI/netI 0.1548
_diffrn_reflns_limit_h_max 27
_diffrn_reflns_limit_h_min -27
_diffrn_reflns_limit_k_max 17
_diffrn_reflns_limit_k_min -17
_diffrn_reflns_limit_l_max 33
_diffrn_reflns_limit_l_min -33
_diffrn_reflns_number 96562
_diffrn_reflns_theta_full 25.00
_diffrn_reflns_theta_max 25.00
_diffrn_reflns_theta_min 2.02
_diffrn_standards_interval_time 15
_exptl_absorpt_coefficient_mu 0.558
_exptl_absorpt_correction_T_max 0.9464
_exptl_absorpt_correction_T_min 0.8640
_exptl_absorpt_correction_type empirical
_exptl_absorpt_process_details SADABS
_exptl_crystal_colour colorless
_exptl_crystal_density_diffrn 1.352
_exptl_crystal_density_method 'not measured'
_exptl_crystal_description prism
_exptl_crystal_F_000 4048
_exptl_crystal_size_max 0.27
_exptl_crystal_size_mid 0.15
_exptl_crystal_size_min 0.10
_refine_diff_density_max 0.503
_refine_diff_density_min -0.261
_refine_diff_density_rms 0.062
_refine_ls_extinction_method none
_refine_ls_goodness_of_fit_ref 0.722
_refine_ls_hydrogen_treatment constr
_refine_ls_matrix_type full
_refine_ls_number_parameters 1099
_refine_ls_number_reflns 16568
_refine_ls_number_restraints 256
_refine_ls_restrained_S_all 0.749
_refine_ls_R_factor_all 0.2136
_refine_ls_R_factor_gt 0.0707
_refine_ls_shift/su_max 0.001
_refine_ls_shift/su_mean 0.000
_refine_ls_structure_factor_coef Fsqd
_refine_ls_weighting_details 'calc w=1/[\s^2^(Fo^2^)+(0.1055P)^2^+0.0000P] where P=(Fo^2^+2Fc^2^)/3'
_refine_ls_weighting_scheme calc
_refine_ls_wR_factor_gt 0.1642
_refine_ls_wR_factor_ref 0.1978
_reflns_number_gt 4835
_reflns_number_total 16568
_reflns_threshold_expression >2sigma(I)
_cod_data_source_file b518277h.txt
_cod_data_source_block compound_1
_cod_original_cell_volume 9442.5(12)
_cod_original_sg_symbol_H-M P2(1)/c
_cod_database_code 7203245

loop_
_symmetry_equiv_pos_as_xyz
'x, y, z'
'-x, y+1/2, -z+1/2'
'-x, -y, -z'
'x, -y-1/2, z-1/2'

loop_
_atom_site_label
_atom_site_type_symbol
_atom_site_fract_x
_atom_site_fract_y
_atom_site_fract_z
_atom_site_U_iso_or_equiv
_atom_site_adp_type
_atom_site_occupancy
_atom_site_symmetry_multiplicity
_atom_site_calc_flag
_atom_site_refinement_flags
_atom_site_disorder_assembly
_atom_site_disorder_group
Ti1 Ti 1.02618(5) 0.63697(7) 0.47325(4) 0.0716(3) Uani 1 1 d . . .
Ti2 Ti 0.93003(5) 0.70815(8) 0.38490(4) 0.0839(4) Uani 1 1 d . . .
Ti3 Ti 0.91562(5) 0.48612(7) 0.42661(4) 0.0725(4) Uani 1 1 d . . .
Ti4 Ti 0.48580(6) 0.57085(12) 0.15413(5) 0.1217(6) Uani 1 1 d . . .
Ti5 Ti 0.49481(6) 0.62280(10) 0.04838(5) 0.1072(5) Uani 1 1 d . . .
Ti6 Ti 0.49121(6) 0.60169(11) -0.07198(5) 0.1122(5) Uani 1 1 d . . .
O1 O 0.95579(15) 0.5964(2) 0.42846(11) 0.0709(11) Uani 1 1 d . . .
O2 O 1.05663(15) 0.5417(2) 0.50660(12) 0.0666(10) Uani 1 1 d . . .
O3 O 0.99235(19) 0.7524(3) 0.43862(14) 0.0853(13) Uani 1 1 d . . .
C4 C 0.9993(3) 0.8459(6) 0.4513(3) 0.125(3) Uani 1 1 d DU . .
H4A H 1.0067 0.8530 0.4873 0.150 Uiso 1 1 calc R . .
H4B H 0.9624 0.8786 0.4360 0.150 Uiso 1 1 calc R . .
C5 C 1.0489(4) 0.8826(5) 0.4338(3) 0.122(3) Uani 1 1 d DU . .
H5A H 1.0434 0.8698 0.3983 0.146 Uiso 1 1 calc R . .
H5B H 1.0863 0.8539 0.4515 0.146 Uiso 1 1 calc R . .
C6 C 1.0533(4) 0.9863(5) 0.4424(3) 0.153(3) Uani 1 1 d DU . .
H6A H 1.0869 1.0100 0.4308 0.229 Uiso 1 1 calc R . .
H6B H 1.0590 0.9989 0.4775 0.229 Uiso 1 1 calc R . .
H6C H 1.0166 1.0148 0.4243 0.229 Uiso 1 1 calc R . .
O7 O 0.92599(19) 0.8037(3) 0.34534(15) 0.1007(14) Uani 1 1 d . . .
C8 C 0.9482(4) 0.8415(6) 0.3077(3) 0.160(4) Uani 1 1 d DU . .
H8A H 0.9757 0.7984 0.2977 0.192 Uiso 1 1 calc R . .
H8B H 0.9713 0.8958 0.3203 0.192 Uiso 1 1 calc R . .
C9 C 0.9014(6) 0.8658(10) 0.2642(4) 0.217(6) Uani 1 1 d DU . .
H9A H 0.9207 0.8974 0.2410 0.261 Uiso 1 1 calc R . .
H9B H 0.8848 0.8095 0.2480 0.261 Uiso 1 1 calc R . .
C10 C 0.8553(7) 0.9169(10) 0.2701(5) 0.254(7) Uani 1 1 d DU . .
H10A H 0.8286 0.9284 0.2380 0.382 Uiso 1 1 calc R . .
H10B H 0.8703 0.9738 0.2855 0.382 Uiso 1 1 calc R . .
H10C H 0.8336 0.8854 0.2911 0.382 Uiso 1 1 calc R . .
O11 O 0.8689(2) 0.7367(3) 0.40933(16) 0.1027(15) Uani 1 1 d . . .
C12 C 0.8312(5) 0.8121(8) 0.4128(4) 0.182(4) Uani 1 1 d DU . .
H12A H 0.8392 0.8319 0.4475 0.219 Uiso 1 1 calc R . .
H12B H 0.8416 0.8621 0.3932 0.219 Uiso 1 1 calc R . .
C13 C 0.7702(5) 0.7931(9) 0.3963(5) 0.209(6) Uani 1 1 d DU . .
H13A H 0.7477 0.8486 0.3985 0.251 Uiso 1 1 calc R . .
H13B H 0.7592 0.7490 0.4190 0.251 Uiso 1 1 calc R . .
C14 C 0.7513(5) 0.7586(9) 0.3466(4) 0.215(5) Uani 1 1 d DU . .
H14A H 0.7084 0.7478 0.3388 0.322 Uiso 1 1 calc R . .
H14B H 0.7721 0.7024 0.3439 0.322 Uiso 1 1 calc R . .
H14C H 0.7607 0.8023 0.3234 0.322 Uiso 1 1 calc R . .
O15 O 0.84403(18) 0.5239(3) 0.42628(14) 0.0857(12) Uani 1 1 d . . .
C16 C 0.7826(4) 0.5123(7) 0.4083(4) 0.177(4) Uani 1 1 d DU . .
H16A H 0.7766 0.4631 0.3840 0.213 Uiso 1 1 calc R . .
H16B H 0.7666 0.5674 0.3905 0.213 Uiso 1 1 calc R . .
C17 C 0.7484(6) 0.4932(13) 0.4425(7) 0.348(13) Uani 1 1 d DU . .
H17A H 0.7085 0.4752 0.4237 0.418 Uiso 1 1 calc R . .
H17B H 0.7436 0.5498 0.4595 0.418 Uiso 1 1 calc R . .
C18 C 0.7688(5) 0.4257(10) 0.4800(5) 0.259(7) Uani 1 1 d DU . .
H18A H 0.7402 0.4202 0.5006 0.388 Uiso 1 1 calc R . .
H18B H 0.8075 0.4432 0.5004 0.388 Uiso 1 1 calc R . .
H18C H 0.7724 0.3681 0.4643 0.388 Uiso 1 1 calc R . .
O19 O 1.07154(16) 0.6234(3) 0.42153(15) 0.0798(12) Uani 1 1 d . . .
C20 C 1.0523(3) 0.6359(5) 0.3740(3) 0.0769(18) Uani 1 1 d . . .
O21 O 1.0033(2) 0.6652(3) 0.35462(14) 0.0824(12) Uani 1 1 d . . .
C22 C 1.0952(3) 0.6098(5) 0.3432(2) 0.097(2) Uani 1 1 d DU . .
H22 H 1.0810 0.5515 0.3272 0.116 Uiso 1 1 calc R . .
C23 C 1.0978(4) 0.6744(7) 0.3024(3) 0.150(3) Uani 1 1 d DU . .
H23A H 1.0772 0.6491 0.2702 0.180 Uiso 1 1 calc R . .
H23B H 1.0786 0.7317 0.3073 0.180 Uiso 1 1 calc R . .
C24 C 1.1617(4) 0.6886(7) 0.3042(3) 0.151(3) Uani 1 1 d DU . .
H24 H 1.1734 0.7154 0.2751 0.181 Uiso 1 1 calc R . .
C25 C 1.1708(6) 0.7434(8) 0.3524(5) 0.189(5) Uani 1 1 d DU . .
H25 H 1.1704 0.8068 0.3545 0.227 Uiso 1 1 calc R . .
C26 C 1.1784(5) 0.6937(8) 0.3858(4) 0.174(4) Uani 1 1 d DU . .
H26 H 1.1941 0.7107 0.4189 0.209 Uiso 1 1 calc R . .
C27 C 1.1597(4) 0.5970(6) 0.3690(3) 0.134(3) Uani 1 1 d DU . .
H27 H 1.1710 0.5466 0.3929 0.161 Uiso 1 1 calc R . .
C28 C 1.1935(4) 0.6094(7) 0.3279(4) 0.168(4) Uani 1 1 d DU . .
H28A H 1.2362 0.6215 0.3413 0.201 Uiso 1 1 calc R . .
H28B H 1.1887 0.5573 0.3055 0.201 Uiso 1 1 calc R . .
O29 O 0.88559(19) 0.6280(4) 0.33118(15) 0.0896(14) Uani 1 1 d . . .
C30 C 0.8821(3) 0.5471(7) 0.3208(2) 0.084(2) Uani 1 1 d . . .
O31 O 0.89563(19) 0.4832(3) 0.35125(15) 0.0921(13) Uani 1 1 d . . .
C32 C 0.8613(3) 0.5156(6) 0.2670(3) 0.121(3) Uani 1 1 d DU . .
H32 H 0.8196 0.4944 0.2631 0.146 Uiso 1 1 calc R . .
C33 C 0.8589(5) 0.5862(7) 0.2297(3) 0.167(4) Uani 1 1 d DU . .
H33 H 0.8335 0.6405 0.2290 0.200 Uiso 1 1 calc R . .
C34 C 0.9255(6) 0.5939(8) 0.2337(5) 0.196(5) Uani 1 1 d DU . .
H34 H 0.9478 0.6475 0.2415 0.235 Uiso 1 1 calc R . .
C35 C 0.9473(6) 0.5183(10) 0.2250(6) 0.249(6) Uani 1 1 d DU . .
H35 H 0.9880 0.5016 0.2327 0.299 Uiso 1 1 calc R . .
C36 C 0.8909(6) 0.4567(8) 0.1980(4) 0.210(5) Uani 1 1 d DU . .
H36 H 0.8945 0.4082 0.1744 0.251 Uiso 1 1 calc R . .
C37 C 0.8947(6) 0.4382(6) 0.2514(3) 0.204(5) Uani 1 1 d DU . .
H37A H 0.9364 0.4371 0.2703 0.245 Uiso 1 1 calc R . .
H37B H 0.8757 0.3804 0.2557 0.245 Uiso 1 1 calc R . .
C38 C 0.8581(7) 0.5329(9) 0.1836(4) 0.220(5) Uani 1 1 d DU . .
H38A H 0.8169 0.5171 0.1668 0.264 Uiso 1 1 calc R . .
H38B H 0.8758 0.5682 0.1608 0.264 Uiso 1 1 calc R . .
O39 O 1.09057(19) 0.7177(3) 0.51274(17) 0.0900(13) Uani 1 1 d . . .
C40 C 0.8819(3) 0.2909(5) 0.4425(3) 0.085(2) Uani 1 1 d . . .
O41 O 0.88097(18) 0.3570(3) 0.41652(15) 0.0855(13) Uani 1 1 d . . .
C42 C 0.8483(4) 0.2076(5) 0.4206(3) 0.117(2) Uani 1 1 d DU . .
H42 H 0.8174 0.1958 0.4394 0.140 Uiso 1 1 calc R . .
C43 C 0.8164(6) 0.2163(7) 0.3668(3) 0.212(5) Uani 1 1 d DU . .
H43A H 0.7734 0.2259 0.3636 0.255 Uiso 1 1 calc R . .
H43B H 0.8324 0.2676 0.3516 0.255 Uiso 1 1 calc R . .
C44 C 0.8262(6) 0.1345(10) 0.3432(4) 0.240(6) Uani 1 1 d DU . .
H44 H 0.7986 0.1162 0.3117 0.288 Uiso 1 1 calc R . .
C45 C 0.8885(8) 0.1894(11) 0.3425(3) 0.274(8) Uani 1 1 d DU . .
H45 H 0.9016 0.2379 0.3258 0.329 Uiso 1 1 calc R . .
C46 C 0.9081(7) 0.1361(13) 0.3741(7) 0.296(8) Uani 1 1 d DU . .
H46 H 0.9397 0.0989 0.3696 0.356 Uiso 1 1 calc R . .
C47 C 0.8852(5) 0.1230(6) 0.4231(3) 0.171(4) Uani 1 1 d DU . .
H47 H 0.9087 0.0951 0.4540 0.205 Uiso 1 1 calc R . .
C48 C 0.8497(10) 0.0708(7) 0.3783(4) 0.311(9) Uani 1 1 d DU . .
H48A H 0.8759 0.0292 0.3657 0.374 Uiso 1 1 calc R . .
H48B H 0.8176 0.0357 0.3873 0.374 Uiso 1 1 calc R . .
O49 O 0.97951(17) 0.6688(3) 0.52278(15) 0.0858(12) Uani 1 1 d . . .
C50 C 1.0269(3) 0.3717(6) 0.4382(3) 0.098(2) Uani 1 1 d . . .
O51 O 0.99051(19) 0.4241(3) 0.41360(14) 0.0849(13) Uani 1 1 d . . .
C52 C 1.0855(5) 0.3581(9) 0.4237(3) 0.220(6) Uani 1 1 d DU . .
H52 H 1.0965 0.4228 0.4249 0.264 Uiso 1 1 calc R . .
C53 C 1.1407(5) 0.3275(10) 0.4638(4) 0.215(5) Uani 1 1 d DU . .
H53 H 1.1549 0.3500 0.4981 0.258 Uiso 1 1 calc R . .
C54 C 1.1126(7) 0.2356(10) 0.4462(5) 0.236(6) Uani 1 1 d DU . .
H54 H 1.1063 0.1950 0.4706 0.283 Uiso 1 1 calc R . .
C55 C 1.0976(10) 0.2109(11) 0.4028(6) 0.307(9) Uani 1 1 d DU . .
H55 H 1.0702 0.1664 0.3875 0.368 Uiso 1 1 calc R . .
C56 C 1.1371(7) 0.2750(12) 0.3818(6) 0.266(7) Uani 1 1 d DU . .
H56 H 1.1531 0.2555 0.3532 0.319 Uiso 1 1 calc R . .
C57 C 1.0846(6) 0.3464(8) 0.3735(4) 0.213(5) Uani 1 1 d DU . .
H57A H 1.0943 0.4021 0.3579 0.256 Uiso 1 1 calc R . .
H57B H 1.0465 0.3217 0.3545 0.256 Uiso 1 1 calc R . .
C58 C 1.1773(6) 0.3024(17) 0.4264(7) 0.374(10) Uani 1 1 d DU . .
H58A H 1.2008 0.3545 0.4201 0.449 Uiso 1 1 calc R . .
H58B H 1.2050 0.2531 0.4395 0.449 Uiso 1 1 calc R . .
O59 O 0.50163(18) 0.5200(3) 0.08900(14) 0.1027(14) Uani 1 1 d . . .
O61 O 0.4634(2) 0.6697(4) 0.10789(17) 0.1241(17) Uani 1 1 d . . .
C62 C 0.4012(14) 0.7524(16) 0.1133(11) 0.461(18) Uani 1 1 d DU . .
H62A H 0.3723 0.7676 0.0823 0.554 Uiso 1 1 calc R . .
H62B H 0.3826 0.7431 0.1413 0.554 Uiso 1 1 calc R . .
C63 C 0.4568(8) 0.8022(18) 0.1236(8) 0.41(2) Uani 1 1 d DU . .
H63A H 0.4761 0.8076 0.0958 0.489 Uiso 1 1 calc R . .
H63B H 0.4853 0.7861 0.1546 0.489 Uiso 1 1 calc R . .
C64 C 0.4118(11) 0.8796(15) 0.1279(8) 0.459(16) Uani 1 1 d DU . .
H64A H 0.4336 0.9358 0.1363 0.689 Uiso 1 1 calc R . .
H64B H 0.3912 0.8647 0.1536 0.689 Uiso 1 1 calc R . .
H64C H 0.3828 0.8864 0.0965 0.689 Uiso 1 1 calc R . .
O65 O 0.4883(2) 0.6329(4) 0.20884(19) 0.147(2) Uani 1 1 d . . .
C66 C 0.5216(5) 0.6883(12) 0.2487(5) 0.276(8) Uani 1 1 d DU . .
H66A H 0.4934 0.7147 0.2665 0.331 Uiso 1 1 calc R . .
H66B H 0.5401 0.7381 0.2345 0.331 Uiso 1 1 calc R . .
C67 C 0.5688(8) 0.6397(15) 0.2848(8) 0.376(14) Uani 1 1 d DU . .
H67A H 0.5913 0.5960 0.2697 0.451 Uiso 1 1 calc R . .
H67B H 0.5958 0.6792 0.3083 0.451 Uiso 1 1 calc R . .
C68 C 0.5220(8) 0.6008(18) 0.3038(5) 0.425(15) Uani 1 1 d DU . .
H68A H 0.5391 0.5604 0.3310 0.638 Uiso 1 1 calc R . .
H68B H 0.4953 0.5670 0.2777 0.638 Uiso 1 1 calc R . .
H68C H 0.4998 0.6483 0.3156 0.638 Uiso 1 1 calc R . .
O69 O 0.4161(3) 0.5213(4) 0.14934(18) 0.146(2) Uani 1 1 d . . .
C70 C 0.3516(12) 0.531(2) 0.1733(10) 0.47(2) Uani 1 1 d DU . .
H70A H 0.3491 0.5861 0.1924 0.568 Uiso 1 1 calc R . .
H70B H 0.3136 0.5159 0.1503 0.568 Uiso 1 1 calc R . .
C71 C 0.3824(9) 0.4583(12) 0.2006(11) 0.430(19) Uani 1 1 d DU . .
H71A H 0.4260 0.4628 0.2120 0.515 Uiso 1 1 calc R . .
H71B H 0.3671 0.3972 0.1919 0.515 Uiso 1 1 calc R . .
C72 C 0.3422(11) 0.5259(14) 0.2242(7) 0.398(15) Uani 1 1 d DU . .
H72A H 0.3461 0.5108 0.2588 0.597 Uiso 1 1 calc R . .
H72B H 0.3006 0.5203 0.2065 0.597 Uiso 1 1 calc R . .
H72C H 0.3556 0.5875 0.2216 0.597 Uiso 1 1 calc R . .
O73 O 0.5576(2) 0.6467(4) -0.08443(18) 0.1270(17) Uani 1 1 d . . .
C74 C 0.6028(7) 0.7197(12) -0.0892(5) 0.290(8) Uani 1 1 d DU . .
H74A H 0.5837 0.7725 -0.1077 0.348 Uiso 1 1 calc R . .
H74B H 0.6346 0.6967 -0.1042 0.348 Uiso 1 1 calc R . .
C75 C 0.6256(9) 0.7393(12) -0.0330(7) 0.308(11) Uani 1 1 d DU . .
H75A H 0.5929 0.7354 -0.0158 0.370 Uiso 1 1 calc R . .
H75B H 0.6573 0.6969 -0.0176 0.370 Uiso 1 1 calc R . .
C76 C 0.6464(11) 0.8226(14) -0.0321(9) 0.396(13) Uani 1 1 d DU . .
H76A H 0.6626 0.8409 0.0020 0.594 Uiso 1 1 calc R . .
H76B H 0.6141 0.8631 -0.0474 0.594 Uiso 1 1 calc R . .
H76C H 0.6777 0.8250 -0.0503 0.594 Uiso 1 1 calc R . .
O77 O 0.5751(2) 0.6148(4) 0.16013(17) 0.1009(17) Uani 1 1 d . . .
C78 C 0.5981(4) 0.6489(7) 0.1326(4) 0.113(3) Uani 1 1 d . . .
O79 O 0.5746(2) 0.6633(4) 0.0853(2) 0.1204(17) Uani 1 1 d . . .
C80 C 0.6615(4) 0.6827(8) 0.1467(3) 0.154(3) Uani 1 1 d DU . .
H80 H 0.6875 0.6358 0.1373 0.185 Uiso 1 1 calc R . .
C81 C 0.6738(7) 0.7681(11) 0.1244(5) 0.249(7) Uani 1 1 d DU . .
H81 H 0.6676 0.7752 0.0880 0.298 Uiso 1 1 calc R . .
C82 C 0.6353(11) 0.8260(14) 0.1561(10) 0.375(15) Uani 1 1 d DU . .
H82 H 0.6005 0.8607 0.1450 0.450 Uiso 1 1 calc R . .
C83 C 0.6658(13) 0.811(2) 0.2003(9) 0.455(16) Uani 1 1 d DU . .
H83 H 0.6518 0.8247 0.2287 0.546 Uiso 1 1 calc R . .
C84 C 0.7286(9) 0.7681(16) 0.2021(8) 0.443(18) Uani 1 1 d DU . .
H84 H 0.7633 0.7765 0.2306 0.532 Uiso 1 1 calc R . .
C85 C 0.6838(7) 0.7006(13) 0.2016(4) 0.318(10) Uani 1 1 d DU . .
H85A H 0.6516 0.7235 0.2162 0.381 Uiso 1 1 calc R . .
H85B H 0.7010 0.6461 0.2195 0.381 Uiso 1 1 calc R . .
C86 C 0.7193(7) 0.8217(10) 0.1598(5) 0.261(6) Uani 1 1 d DU . .
H86A H 0.7561 0.8288 0.1480 0.314 Uiso 1 1 calc R . .
H86B H 0.7038 0.8815 0.1656 0.314 Uiso 1 1 calc R . .
O87 O 0.4778(3) 0.7494(4) 0.0218(2) 0.1339(19) Uani 1 1 d . . .
C88 C 0.4665(5) 0.7758(8) -0.0217(5) 0.144(4) Uani 1 1 d . . .
O89 O 0.4669(3) 0.7309(5) -0.0592(2) 0.144(2) Uani 1 1 d . . .
C90 C 0.4527(5) 0.8784(8) -0.0313(4) 0.180(4) Uani 1 1 d DU . .
H90 H 0.4869 0.9112 -0.0103 0.216 Uiso 1 1 calc R . .
C91 C 0.4459(8) 0.9147(10) -0.0825(5) 0.257(7) Uani 1 1 d DU . .
H91A H 0.4819 0.9469 -0.0860 0.308 Uiso 1 1 calc R . .
H91B H 0.4366 0.8666 -0.1074 0.308 Uiso 1 1 calc R . .
C92 C 0.3983(12) 0.9725(15) -0.0858(9) 0.376(13) Uani 1 1 d DU . .
H92 H 0.3905 1.0177 -0.1129 0.451 Uiso 1 1 calc R . .
C93 C 0.3670(12) 0.880(2) -0.0954(8) 0.374(14) Uani 1 1 d DU . .
H93 H 0.3583 0.8476 -0.1254 0.449 Uiso 1 1 calc R . .
C94 C 0.3548(11) 0.856(2) -0.0540(10) 0.377(18) Uani 1 1 d DU . .
H94 H 0.3243 0.8176 -0.0490 0.453 Uiso 1 1 calc R . .
C95 C 0.4018(8) 0.9061(13) -0.0152(6) 0.261(7) Uani 1 1 d DU . .
H95 H 0.4013 0.9016 0.0203 0.313 Uiso 1 1 calc R . .
C96 C 0.3710(11) 0.9845(14) -0.0459(8) 0.368(13) Uani 1 1 d DU . .
H96A H 0.3274 0.9769 -0.0557 0.442 Uiso 1 1 calc R . .
H96B H 0.3810 1.0428 -0.0293 0.442 Uiso 1 1 calc R . .
O97 O 0.4111(2) 0.5961(4) 0.01723(19) 0.1218(18) Uani 1 1 d . . .
C98 C 0.3872(3) 0.5654(7) -0.0257(4) 0.121(3) Uani 1 1 d . . .
O99 O 0.40764(19) 0.5681(3) -0.06225(17) 0.1061(16) Uani 1 1 d . . .
C100 C 0.3267(4) 0.5072(7) -0.0295(3) 0.164(4) Uani 1 1 d DU . .
H100 H 0.3344 0.4441 -0.0380 0.197 Uiso 1 1 calc R . .
C101 C 0.2790(4) 0.5457(10) -0.0703(3) 0.233(6) Uani 1 1 d DU . .
H10A' H 0.2755 0.5128 -0.1015 0.280 Uiso 1 1 calc R . .
H10B' H 0.2854 0.6101 -0.0756 0.280 Uiso 1 1 calc R . .
C102 C 0.2254(5) 0.5299(13) -0.0483(5) 0.265(8) Uani 1 1 d DU . .
H102 H 0.1851 0.5214 -0.0704 0.317 Uiso 1 1 calc R . .
C103 C 0.2423(7) 0.6200(13) -0.0235(7) 0.292(8) Uani 1 1 d DU . .
H103 H 0.2252 0.6766 -0.0337 0.350 Uiso 1 1 calc R . .
C104 C 0.2829(7) 0.6036(10) 0.0127(6) 0.236(6) Uani 1 1 d DU . .
H104 H 0.3004 0.6477 0.0360 0.283 Uiso 1 1 calc R . .
C105 C 0.3020(4) 0.5063(8) 0.0162(3) 0.153(3) Uani 1 1 d DU . .
H105 H 0.3238 0.4785 0.0477 0.183 Uiso 1 1 calc R . .
C106 C 0.2401(6) 0.4863(11) -0.0059(5) 0.265(7) Uani 1 1 d DU . .
H10C' H 0.2347 0.4211 -0.0115 0.318 Uiso 1 1 calc R . .
H10D H 0.2147 0.5058 0.0161 0.318 Uiso 1 1 calc R . .
O107 O 0.5305(3) 0.4679(5) 0.1905(2) 0.146(2) Uani 1 1 d . . .
C108 C 0.5616(4) 0.4029(8) 0.1833(3) 0.129(3) Uani 1 1 d . . .
O109 O 0.4418(2) 0.6308(4) -0.1411(2) 0.141(2) Uani 1 1 d . . .
C110 C 0.6046(4) 0.3645(8) 0.2254(4) 0.151(3) Uani 1 1 d DU . .
H110 H 0.5833 0.3562 0.2523 0.181 Uiso 1 1 calc R . .
C111 C 0.6330(6) 0.2802(8) 0.2197(4) 0.207(4) Uani 1 1 d DU . .
H11A H 0.6256 0.2642 0.1845 0.249 Uiso 1 1 calc R . .
H11B H 0.6166 0.2321 0.2370 0.249 Uiso 1 1 calc R . .
C112 C 0.6995(6) 0.2901(9) 0.2414(5) 0.222(6) Uani 1 1 d DU . .
H112 H 0.7250 0.2361 0.2509 0.267 Uiso 1 1 calc R . .
C113 C 0.7003(7) 0.3419(10) 0.1939(5) 0.231(6) Uani 1 1 d DU . .
H113 H 0.7081 0.3177 0.1647 0.277 Uiso 1 1 calc R . .
C114 C 0.6884(6) 0.4242(10) 0.2016(5) 0.212(6) Uani 1 1 d DU . .
H114 H 0.6963 0.4742 0.1831 0.255 Uiso 1 1 calc R . .
C115 C 0.6588(5) 0.4279(8) 0.2459(4) 0.193(4) Uani 1 1 d DU . .
H115 H 0.6521 0.4872 0.2603 0.232 Uiso 1 1 calc R . .
C116 C 0.7022(5) 0.3641(10) 0.2754(4) 0.248(6) Uani 1 1 d DU . .
H11C H 0.7425 0.3903 0.2846 0.297 Uiso 1 1 calc R . .
H11D H 0.6902 0.3453 0.3055 0.297 Uiso 1 1 calc R . .
O60 O 0.51872(17) 0.5894(3) -0.00408(15) 0.0993(14) Uani 1 1 d . . .

loop_
_atom_site_aniso_label
_atom_site_aniso_U_11
_atom_site_aniso_U_22
_atom_site_aniso_U_33
_atom_site_aniso_U_23
_atom_site_aniso_U_13
_atom_site_aniso_U_12
Ti1 0.0772(8) 0.0799(8) 0.0575(7) 0.0134(6) 0.0154(6) -0.0015(6)
Ti2 0.0871(9) 0.0899(9) 0.0721(8) 0.0233(7) 0.0131(6) 0.0060(7)
Ti3 0.0741(8) 0.0842(8) 0.0576(7) 0.0120(6) 0.0122(6) -0.0008(6)
Ti4 0.0924(10) 0.1935(16) 0.0789(9) -0.0223(11) 0.0193(8) 0.0078(11)
Ti5 0.0856(9) 0.1477(13) 0.0823(9) -0.0271(9) 0.0073(7) 0.0120(9)
Ti6 0.0967(10) 0.1616(15) 0.0776(9) -0.0041(9) 0.0187(7) 0.0147(10)
O1 0.077(3) 0.086(3) 0.050(2) 0.018(2) 0.0146(19) 0.000(2)
O2 0.072(2) 0.072(3) 0.058(2) 0.005(2) 0.0182(19) 0.000(2)
O3 0.118(4) 0.057(3) 0.076(3) 0.011(2) 0.012(2) 0.002(3)
C4 0.115(6) 0.169(9) 0.087(5) 0.028(6) 0.013(5) 0.002(6)
C5 0.117(6) 0.139(6) 0.108(6) 0.013(5) 0.024(5) -0.008(6)
C6 0.170(8) 0.102(6) 0.180(9) 0.010(6) 0.027(7) 0.011(6)
O7 0.111(3) 0.101(3) 0.084(3) 0.036(3) 0.009(3) 0.006(3)
C8 0.179(9) 0.171(9) 0.134(7) 0.086(7) 0.046(7) -0.002(7)
C9 0.275(16) 0.262(16) 0.118(8) 0.088(9) 0.052(8) 0.053(11)
C10 0.276(16) 0.278(18) 0.211(13) 0.128(12) 0.061(11) 0.079(12)
O11 0.092(3) 0.104(4) 0.115(4) 0.028(3) 0.030(3) 0.033(3)
C12 0.159(8) 0.221(12) 0.161(9) 0.047(8) 0.024(8) 0.033(10)
C13 0.142(8) 0.296(16) 0.192(10) 0.020(11) 0.045(9) 0.068(10)
C14 0.149(9) 0.324(17) 0.166(9) 0.042(11) 0.029(8) 0.007(9)
O15 0.062(3) 0.102(3) 0.088(3) 0.022(2) 0.005(2) 0.002(2)
C16 0.106(8) 0.194(10) 0.220(11) 0.021(8) 0.018(7) 0.006(7)
C17 0.143(11) 0.44(3) 0.49(3) 0.26(2) 0.133(15) 0.065(14)
C18 0.182(12) 0.303(18) 0.319(18) 0.116(13) 0.116(12) 0.053(11)
O19 0.068(3) 0.102(3) 0.070(3) 0.018(2) 0.018(2) -0.002(2)
C20 0.075(5) 0.098(5) 0.063(5) 0.009(4) 0.026(4) -0.012(4)
O21 0.079(3) 0.106(3) 0.063(3) 0.025(2) 0.018(2) -0.003(3)
C22 0.088(4) 0.123(6) 0.081(5) 0.014(4) 0.025(4) -0.018(4)
C23 0.114(6) 0.225(10) 0.122(6) 0.063(6) 0.052(5) 0.009(6)
C24 0.126(7) 0.216(11) 0.124(7) 0.035(6) 0.058(6) -0.025(7)
C25 0.243(12) 0.144(8) 0.179(10) 0.005(7) 0.049(10) -0.008(9)
C26 0.163(9) 0.213(11) 0.129(8) -0.029(7) 0.000(8) -0.043(9)
C27 0.122(6) 0.163(7) 0.116(7) 0.038(5) 0.027(5) 0.022(6)
C28 0.097(6) 0.188(9) 0.236(11) -0.029(7) 0.074(7) 0.011(6)
O29 0.087(3) 0.101(4) 0.071(3) 0.024(3) -0.002(2) -0.006(3)
C30 0.067(4) 0.124(7) 0.056(5) 0.018(5) 0.006(3) -0.003(5)
O31 0.108(4) 0.103(4) 0.061(3) 0.013(3) 0.009(2) -0.005(3)
C32 0.112(6) 0.175(8) 0.064(5) 0.026(5) -0.005(4) 0.011(5)
C33 0.223(9) 0.156(8) 0.110(7) 0.020(6) 0.016(8) 0.048(8)
C34 0.232(11) 0.155(9) 0.209(11) -0.013(8) 0.069(9) -0.055(9)
C35 0.208(9) 0.235(13) 0.339(17) -0.179(12) 0.136(9) -0.031(9)
C36 0.316(16) 0.180(11) 0.136(8) -0.053(7) 0.060(10) -0.012(9)
C37 0.430(17) 0.091(6) 0.091(6) -0.020(5) 0.058(9) 0.021(7)
C38 0.327(13) 0.246(13) 0.073(6) 0.024(6) 0.020(7) -0.024(11)
O39 0.107(3) 0.081(3) 0.077(3) 0.019(3) 0.011(3) -0.014(3)
C40 0.088(5) 0.097(6) 0.063(5) 0.010(5) 0.004(4) -0.015(5)
O41 0.105(3) 0.080(3) 0.064(3) 0.012(2) 0.006(2) -0.006(3)
C42 0.141(7) 0.104(6) 0.090(5) 0.014(4) -0.003(4) -0.040(5)
C43 0.305(13) 0.142(8) 0.120(7) 0.021(6) -0.092(7) -0.097(8)
C44 0.273(11) 0.280(16) 0.121(9) -0.043(8) -0.048(9) -0.028(11)
C45 0.414(16) 0.35(2) 0.038(5) -0.026(7) 0.005(8) -0.193(15)
C46 0.225(10) 0.37(2) 0.309(18) 0.051(16) 0.095(13) 0.130(12)
C47 0.258(13) 0.111(7) 0.116(6) -0.011(5) -0.008(6) 0.007(7)
C48 0.65(3) 0.106(7) 0.151(10) -0.037(7) 0.042(12) -0.129(10)
O49 0.094(3) 0.107(3) 0.060(3) 0.015(2) 0.026(2) 0.021(3)
C50 0.101(6) 0.130(7) 0.070(5) 0.014(5) 0.035(5) 0.040(5)
O51 0.090(3) 0.106(3) 0.062(3) 0.018(3) 0.025(2) 0.019(3)
C52 0.234(11) 0.324(13) 0.138(7) 0.118(9) 0.117(8) 0.187(11)
C53 0.153(10) 0.271(13) 0.212(9) -0.065(11) 0.026(7) 0.092(9)
C54 0.325(18) 0.198(10) 0.213(14) -0.008(9) 0.122(14) 0.084(10)
C55 0.50(3) 0.203(12) 0.243(17) -0.027(11) 0.140(18) -0.055(14)
C56 0.268(18) 0.317(19) 0.272(14) -0.046(13) 0.186(12) 0.060(13)
C57 0.286(13) 0.244(11) 0.151(7) 0.016(8) 0.135(8) 0.069(10)
C58 0.109(9) 0.65(3) 0.40(2) -0.10(2) 0.119(9) 0.031(10)
O59 0.096(3) 0.139(4) 0.068(3) -0.013(3) 0.011(2) 0.001(3)
O61 0.112(4) 0.170(5) 0.087(3) -0.013(3) 0.015(3) 0.020(3)
C62 0.80(6) 0.35(2) 0.29(3) 0.128(19) 0.25(4) 0.07(4)
C63 0.36(2) 0.71(5) 0.208(17) 0.15(3) 0.168(19) 0.34(3)
C64 0.50(4) 0.44(3) 0.46(3) -0.11(3) 0.17(3) 0.17(2)
O65 0.116(4) 0.236(6) 0.091(4) -0.038(4) 0.027(3) 0.008(4)
C66 0.129(10) 0.51(3) 0.179(11) -0.160(13) 0.010(8) -0.002(13)
C67 0.21(2) 0.58(4) 0.34(3) -0.04(2) 0.057(15) 0.07(2)
C68 0.29(2) 0.88(5) 0.107(10) -0.080(15) 0.046(12) -0.04(3)
O69 0.114(4) 0.226(6) 0.100(4) -0.037(4) 0.030(3) -0.008(4)
C70 0.33(3) 0.66(5) 0.33(2) 0.17(4) -0.12(2) -0.02(3)
C71 0.25(2) 0.219(18) 0.85(6) 0.10(2) 0.20(3) -0.030(15)
C72 0.47(4) 0.32(2) 0.32(2) 0.05(2) -0.07(2) 0.14(2)
O73 0.122(4) 0.169(5) 0.098(4) 0.004(3) 0.042(3) -0.012(4)
C74 0.218(14) 0.43(2) 0.254(15) 0.213(14) 0.124(13) 0.045(14)
C75 0.32(3) 0.35(2) 0.277(13) 0.18(2) 0.123(17) 0.059(19)
C76 0.39(3) 0.35(3) 0.53(3) 0.06(2) 0.28(2) 0.03(2)
O77 0.073(3) 0.163(5) 0.067(3) -0.019(3) 0.016(3) -0.008(3)
C78 0.071(6) 0.170(9) 0.092(7) -0.039(6) 0.006(5) -0.010(6)
O79 0.098(4) 0.165(5) 0.093(4) -0.022(4) 0.012(3) -0.003(3)
C80 0.123(8) 0.233(10) 0.113(7) -0.011(7) 0.039(6) -0.010(7)
C81 0.256(16) 0.323(19) 0.153(8) -0.004(10) 0.020(10) -0.141(13)
C82 0.315(16) 0.227(13) 0.59(5) -0.02(3) 0.12(3) -0.024(16)
C83 0.58(4) 0.51(3) 0.33(3) -0.26(2) 0.20(3) -0.29(2)
C84 0.37(2) 0.53(4) 0.31(2) 0.102(19) -0.17(2) -0.277(19)
C85 0.230(14) 0.52(2) 0.138(8) 0.039(11) -0.079(10) -0.207(16)
C86 0.279(14) 0.266(14) 0.214(14) -0.057(11) 0.007(11) -0.090(13)
O87 0.148(5) 0.144(5) 0.109(4) 0.000(4) 0.027(4) 0.029(4)
C88 0.167(9) 0.138(10) 0.114(9) 0.017(8) 0.008(8) 0.028(7)
O89 0.156(5) 0.160(6) 0.114(5) 0.004(4) 0.028(4) 0.037(4)
C90 0.179(10) 0.170(11) 0.176(10) -0.002(8) 0.013(8) 0.033(8)
C91 0.341(17) 0.217(14) 0.233(13) 0.096(12) 0.111(13) 0.102(12)
C92 0.50(4) 0.27(2) 0.36(3) 0.15(2) 0.09(2) 0.200(17)
C93 0.301(19) 0.41(3) 0.32(2) -0.09(2) -0.12(2) 0.136(18)
C94 0.214(13) 0.336(18) 0.59(5) -0.10(3) 0.12(3) -0.03(2)
C95 0.267(18) 0.29(2) 0.241(12) 0.011(13) 0.095(13) 0.095(13)
C96 0.41(3) 0.246(14) 0.44(3) -0.028(16) 0.09(2) 0.208(17)
O97 0.077(3) 0.203(6) 0.082(3) -0.029(4) 0.012(3) 0.018(3)
C98 0.061(5) 0.204(9) 0.097(7) -0.011(7) 0.012(5) 0.030(5)
O99 0.075(3) 0.170(5) 0.068(3) -0.016(3) 0.006(3) 0.020(3)
C100 0.138(7) 0.246(11) 0.113(7) -0.015(7) 0.037(5) 0.038(8)
C101 0.084(6) 0.51(2) 0.104(6) 0.055(8) 0.012(5) -0.027(9)
C102 0.102(6) 0.49(3) 0.196(12) 0.071(13) 0.016(7) -0.072(12)
C103 0.157(15) 0.367(15) 0.35(2) 0.068(14) 0.055(12) 0.145(13)
C104 0.184(14) 0.250(11) 0.283(18) -0.060(12) 0.072(10) 0.041(8)
C105 0.135(7) 0.213(10) 0.114(6) 0.033(7) 0.038(5) 0.003(7)
C106 0.214(11) 0.405(14) 0.184(12) 0.029(12) 0.065(9) -0.155(13)
O107 0.139(5) 0.213(7) 0.091(4) -0.004(4) 0.033(4) 0.021(5)
C108 0.115(8) 0.209(12) 0.062(6) 0.012(7) 0.021(6) 0.003(7)
O109 0.125(4) 0.195(6) 0.102(4) 0.027(4) 0.024(4) 0.043(4)
C110 0.104(6) 0.224(10) 0.127(8) 0.014(8) 0.033(6) 0.028(6)
C111 0.227(11) 0.209(9) 0.181(10) 0.032(8) 0.038(9) 0.070(8)
C112 0.181(9) 0.283(12) 0.235(14) 0.084(9) 0.113(11) 0.117(11)
C113 0.255(13) 0.300(17) 0.155(9) 0.053(10) 0.084(10) 0.109(14)
C114 0.176(11) 0.265(14) 0.209(11) 0.059(12) 0.071(9) 0.009(12)
C115 0.155(9) 0.233(10) 0.188(11) -0.006(9) 0.031(8) 0.031(7)
C116 0.147(9) 0.46(2) 0.110(7) 0.014(8) -0.023(7) 0.107(10)
O60 0.070(3) 0.139(4) 0.086(3) 0.005(3) 0.013(2) 0.006(3)

loop_
_atom_type_symbol
_atom_type_description
_atom_type_scat_dispersion_real
_atom_type_scat_dispersion_imag
_atom_type_scat_source
C C 0.0033 0.0016 'International Tables Vol C Tables 4.2.6.8 and 6.1.1.4'
H H 0.0000 0.0000 'International Tables Vol C Tables 4.2.6.8 and 6.1.1.4'
O O 0.0106 0.0060 'International Tables Vol C Tables 4.2.6.8 and 6.1.1.4'
Ti Ti 0.2776 0.4457 'International Tables Vol C Tables 4.2.6.8 and 6.1.1.4'

loop_
_geom_angle_atom_site_label_1
_geom_angle_atom_site_label_2
_geom_angle_atom_site_label_3
_geom_angle
_geom_angle_site_symmetry_1
_geom_angle_site_symmetry_3
_geom_angle_publ_flag
O2 Ti1 O1 105.49(16) . . ?
O2 Ti1 O19 95.12(16) . . ?
O1 Ti1 O19 90.32(16) . . ?
O2 Ti1 O49 92.24(16) . . ?
O1 Ti1 O49 90.75(16) . . ?
O19 Ti1 O49 172.00(18) . . ?
O2 Ti1 O39 92.23(17) . . ?
O1 Ti1 O39 162.10(17) . . ?
O19 Ti1 O39 90.60(17) . . ?
O49 Ti1 O39 85.96(17) . . ?
O2 Ti1 O3 176.27(17) . . ?
O1 Ti1 O3 77.43(16) . . ?
O19 Ti1 O3 87.14(16) . . ?
O49 Ti1 O3 85.36(17) . . ?
O39 Ti1 O3 84.76(17) . . ?
O2 Ti1 Ti2 145.60(12) . . ?
O1 Ti1 Ti2 40.67(11) . . ?
O19 Ti1 Ti2 81.84(12) . . ?
O49 Ti1 Ti2 93.85(12) . . ?
O39 Ti1 Ti2 121.94(13) . . ?
O3 Ti1 Ti2 37.66(12) . . ?
O2 Ti1 Ti3 23.14(11) . 3_766 ?
O1 Ti1 Ti3 119.26(11) . 3_766 ?
O19 Ti1 Ti3 111.98(12) . 3_766 ?
O49 Ti1 Ti3 74.26(12) . 3_766 ?
O39 Ti1 Ti3 76.73(12) . 3_766 ?
O3 Ti1 Ti3 153.19(12) . 3_766 ?
Ti2 Ti1 Ti3 157.74(5) . 3_766 ?
O11 Ti2 O7 96.7(2) . . ?
O11 Ti2 O3 97.9(2) . . ?
O7 Ti2 O3 97.41(19) . . ?
O11 Ti2 O29 96.7(2) . . ?
O7 Ti2 O29 93.92(19) . . ?
O3 Ti2 O29 160.34(19) . . ?
O11 Ti2 O1 96.51(18) . . ?
O7 Ti2 O1 165.96(18) . . ?
O3 Ti2 O1 76.04(16) . . ?
O29 Ti2 O1 89.27(17) . . ?
O11 Ti2 O21 176.7(2) . . ?
O7 Ti2 O21 85.79(18) . . ?
O3 Ti2 O21 83.94(17) . . ?
O29 Ti2 O21 80.91(18) . . ?
O1 Ti2 O21 81.20(15) . . ?
O11 Ti2 Ti1 105.42(15) . . ?
O7 Ti2 Ti1 133.46(15) . . ?
O3 Ti2 Ti1 40.01(12) . . ?
O29 Ti2 Ti1 122.66(14) . . ?
O1 Ti2 Ti1 36.91(10) . . ?
O21 Ti2 Ti1 74.20(11) . . ?
O15 Ti3 O2 100.37(17) . 3_766 ?
O15 Ti3 O1 100.34(18) . . ?
O2 Ti3 O1 96.55(15) 3_766 . ?
O15 Ti3 O31 90.90(18) . . ?
O2 Ti3 O31 164.23(18) 3_766 . ?
O1 Ti3 O31 92.18(16) . . ?
O15 Ti3 O51 167.03(18) . . ?
O2 Ti3 O51 88.31(16) 3_766 . ?
O1 Ti3 O51 88.09(17) . . ?
O31 Ti3 O51 78.86(17) . . ?
O15 Ti3 O41 87.87(18) . . ?
O2 Ti3 O41 87.80(16) 3_766 . ?
O1 Ti3 O41 169.81(17) . . ?
O31 Ti3 O41 81.58(17) . . ?
O51 Ti3 O41 82.81(17) . . ?
O15 Ti3 Ti1 112.07(13) . 3_766 ?
O2 Ti3 Ti1 21.60(11) 3_766 3_766 ?
O1 Ti3 Ti1 110.84(11) . 3_766 ?
O31 Ti3 Ti1 142.77(14) . 3_766 ?
O51 Ti3 Ti1 73.33(12) . 3_766 ?
O41 Ti3 Ti1 70.93(12) . 3_766 ?
O69 Ti4 O65 97.5(2) . . ?
O69 Ti4 O61 99.9(3) . . ?
O65 Ti4 O61 97.3(3) . . ?
O69 Ti4 O107 94.1(3) . . ?
O65 Ti4 O107 93.1(3) . . ?
O61 Ti4 O107 161.3(2) . . ?
O69 Ti4 O59 97.3(2) . . ?
O65 Ti4 O59 164.8(2) . . ?
O61 Ti4 O59 76.7(2) . . ?
O107 Ti4 O59 89.4(2) . . ?
O69 Ti4 O77 172.9(3) . . ?
O65 Ti4 O77 86.4(2) . . ?
O61 Ti4 O77 85.5(2) . . ?
O107 Ti4 O77 79.6(2) . . ?
O59 Ti4 O77 79.36(18) . . ?
O69 Ti4 Ti5 107.34(18) . . ?
O65 Ti4 Ti5 133.8(2) . . ?
O61 Ti4 Ti5 41.21(15) . . ?
O107 Ti4 Ti5 122.35(19) . . ?
O59 Ti4 Ti5 36.38(13) . . ?
O77 Ti4 Ti5 73.70(14) . . ?
O60 Ti5 O59 105.8(2) . . ?
O60 Ti5 O97 92.4(2) . . ?
O59 Ti5 O97 92.1(2) . . ?
O60 Ti5 O79 94.8(2) . . ?
O59 Ti5 O79 89.9(2) . . ?
O97 Ti5 O79 171.7(2) . . ?
O60 Ti5 O87 91.7(2) . . ?
O59 Ti5 O87 162.4(2) . . ?
O97 Ti5 O87 86.5(2) . . ?
O79 Ti5 O87 89.1(2) . . ?
O60 Ti5 O61 176.1(2) . . ?
O59 Ti5 O61 77.8(2) . . ?
O97 Ti5 O61 86.0(2) . . ?
O79 Ti5 O61 86.5(2) . . ?
O87 Ti5 O61 84.6(2) . . ?
O60 Ti5 Ti4 145.83(16) . . ?
O59 Ti5 Ti4 40.75(13) . . ?
O97 Ti5 Ti4 95.29(16) . . ?
O79 Ti5 Ti4 80.95(16) . . ?
O87 Ti5 Ti4 121.87(18) . . ?
O61 Ti5 Ti4 38.00(16) . . ?
O60 Ti5 Ti6 22.53(13) . . ?
O59 Ti5 Ti6 120.25(14) . . ?
O97 Ti5 Ti6 75.34(15) . . ?
O79 Ti5 Ti6 110.54(16) . . ?
O87 Ti5 Ti6 76.37(18) . . ?
O61 Ti5 Ti6 153.93(15) . . ?
Ti4 Ti5 Ti6 159.52(7) . . ?
O73 Ti6 O60 97.5(2) . . ?
O73 Ti6 O59 100.5(2) . 3_665 ?
O60 Ti6 O59 97.6(2) . 3_665 ?
O73 Ti6 O109 93.0(2) . . ?
O60 Ti6 O109 164.5(2) . . ?
O59 Ti6 O109 91.6(2) 3_665 . ?
O73 Ti6 O89 87.9(3) . . ?
O60 Ti6 O89 87.6(2) . . ?
O59 Ti6 O89 169.4(2) 3_665 . ?
O109 Ti6 O89 81.4(3) . . ?
O73 Ti6 O99 170.9(2) . . ?
O60 Ti6 O99 87.11(18) . . ?
O59 Ti6 O99 86.6(2) 3_665 . ?
O109 Ti6 O99 81.0(2) . . ?
O89 Ti6 O99 84.4(2) . . ?
O73 Ti6 Ti5 109.84(17) . . ?
O60 Ti6 Ti5 21.16(13) . . ?
O59 Ti6 Ti5 110.99(13) 3_665 . ?
O109 Ti6 Ti5 143.35(17) . . ?
O89 Ti6 Ti5 71.54(18) . . ?
O99 Ti6 Ti5 72.37(13) . . ?
Ti3 O1 Ti1 129.47(18) . . ?
Ti3 O1 Ti2 127.96(18) . . ?
Ti1 O1 Ti2 102.41(16) . . ?
Ti1 O2 Ti3 135.3(2) . 3_766 ?
C4 O3 Ti2 122.7(4) . . ?
C4 O3 Ti1 133.9(4) . . ?
Ti2 O3 Ti1 102.3(2) . . ?
O3 C4 C5 109.5(7) . . ?
O3 C4 H4A 109.8 . . ?
C5 C4 H4A 109.8 . . ?
O3 C4 H4B 109.8 . . ?
C5 C4 H4B 109.8 . . ?
H4A C4 H4B 108.2 . . ?
C4 C5 C6 110.4(8) . . ?
C4 C5 H5A 109.6 . . ?
C6 C5 H5A 109.6 . . ?
C4 C5 H5B 109.6 . . ?
C6 C5 H5B 109.6 . . ?
H5A C5 H5B 108.1 . . ?
C5 C6 H6A 109.5 . . ?
C5 C6 H6B 109.5 . . ?
H6A C6 H6B 109.5 . . ?
C5 C6 H6C 109.5 . . ?
H6A C6 H6C 109.5 . . ?
H6B C6 H6C 109.5 . . ?
C8 O7 Ti2 144.3(5) . . ?
O7 C8 C9 113.1(8) . . ?
O7 C8 H8A 109.0 . . ?
C9 C8 H8A 109.0 . . ?
O7 C8 H8B 109.0 . . ?
C9 C8 H8B 109.0 . . ?
H8A C8 H8B 107.8 . . ?
C10 C9 C8 119.1(12) . . ?
C10 C9 H9A 107.5 . . ?
C8 C9 H9A 107.5 . . ?
C10 C9 H9B 107.5 . . ?
C8 C9 H9B 107.5 . . ?
H9A C9 H9B 107.0 . . ?
C9 C10 H10A 109.5 . . ?
C9 C10 H10B 109.5 . . ?
H10A C10 H10B 109.5 . . ?
C9 C10 H10C 109.5 . . ?
H10A C10 H10C 109.5 . . ?
H10B C10 H10C 109.5 . . ?
C12 O11 Ti2 140.2(5) . . ?
C13 C12 O11 113.4(10) . . ?
C13 C12 H12A 108.9 . . ?
O11 C12 H12A 108.9 . . ?
C13 C12 H12B 108.9 . . ?
O11 C12 H12B 108.9 . . ?
H12A C12 H12B 107.7 . . ?
C12 C13 C14 116.1(11) . . ?
C12 C13 H13A 108.3 . . ?
C14 C13 H13A 108.3 . . ?
C12 C13 H13B 108.3 . . ?
C14 C13 H13B 108.3 . . ?
H13A C13 H13B 107.4 . . ?
C13 C14 H14A 109.5 . . ?
C13 C14 H14B 109.5 . . ?
H14A C14 H14B 109.5 . . ?
C13 C14 H14C 109.5 . . ?
H14A C14 H14C 109.5 . . ?
H14B C14 H14C 109.5 . . ?
C16 O15 Ti3 147.3(6) . . ?
O15 C16 C17 117.8(11) . . ?
O15 C16 H16A 107.9 . . ?
C17 C16 H16A 107.9 . . ?
O15 C16 H16B 107.9 . . ?
C17 C16 H16B 107.9 . . ?
H16A C16 H16B 107.2 . . ?
C16 C17 C18 119.5(13) . . ?
C16 C17 H17A 107.4 . . ?
C18 C17 H17A 107.4 . . ?
C16 C17 H17B 107.4 . . ?
C18 C17 H17B 107.4 . . ?
H17A C17 H17B 107.0 . . ?
C17 C18 H18A 109.5 . . ?
C17 C18 H18B 109.5 . . ?
H18A C18 H18B 109.5 . . ?
C17 C18 H18C 109.5 . . ?
H18A C18 H18C 109.5 . . ?
H18B C18 H18C 109.5 . . ?
C20 O19 Ti1 127.6(4) . . ?
O21 C20 O19 124.2(6) . . ?
O21 C20 C22 120.3(6) . . ?
O19 C20 C22 115.4(6) . . ?
C20 O21 Ti2 131.7(4) . . ?
C23 C22 C20 114.6(6) . . ?
C23 C22 C27 103.5(6) . . ?
C20 C22 C27 117.8(6) . . ?
C23 C22 H22 106.7 . . ?
C20 C22 H22 106.7 . . ?
C27 C22 H22 106.7 . . ?
C24 C23 C22 106.4(7) . . ?
C24 C23 H23A 110.4 . . ?
C22 C23 H23A 110.4 . . ?
C24 C23 H23B 110.4 . . ?
C22 C23 H23B 110.4 . . ?
H23A C23 H23B 108.6 . . ?
C28 C24 C23 106.9(8) . . ?
C28 C24 C25 94.6(9) . . ?
C23 C24 C25 92.1(8) . . ?
C28 C24 H24 119.2 . . ?
C23 C24 H24 119.2 . . ?
C25 C24 H24 119.2 . . ?
C26 C25 C24 108.8(12) . . ?
C26 C25 H25 125.6 . . ?
C24 C25 H25 125.6 . . ?
C25 C26 C27 111.7(11) . . ?
C25 C26 H26 124.1 . . ?
C27 C26 H26 124.1 . . ?
C22 C27 C28 104.1(7) . . ?
C22 C27 C26 101.6(7) . . ?
C28 C27 C26 87.6(8) . . ?
C22 C27 H27 119.3 . . ?
C28 C27 H27 119.3 . . ?
C26 C27 H27 119.3 . . ?
C24 C28 C27 98.4(7) . . ?
C24 C28 H28A 112.1 . . ?
C27 C28 H28A 112.1 . . ?
C24 C28 H28B 112.1 . . ?
C27 C28 H28B 112.1 . . ?
H28A C28 H28B 109.7 . . ?
C30 O29 Ti2 138.5(5) . . ?
O29 C30 O31 125.7(7) . . ?
O29 C30 C32 120.8(7) . . ?
O31 C30 C32 113.4(8) . . ?
C30 O31 Ti3 129.4(5) . . ?
C33 C32 C37 106.3(7) . . ?
C33 C32 C30 115.1(8) . . ?
C37 C32 C30 116.8(7) . . ?
C33 C32 H32 105.9 . . ?
C37 C32 H32 105.9 . . ?
C30 C32 H32 105.9 . . ?
C32 C33 C38 102.6(8) . . ?
C32 C33 C34 97.6(8) . . ?
C38 C33 C34 84.9(10) . . ?
C32 C33 H33 121.3 . . ?
C38 C33 H33 121.3 . . ?
C34 C33 H33 121.3 . . ?
C35 C34 C33 110.8(11) . . ?
C35 C34 H34 124.6 . . ?
C33 C34 H34 124.6 . . ?
C34 C35 C36 105.9(12) . . ?
C34 C35 H35 127.0 . . ?
C36 C35 H35 127.0 . . ?
C38 C36 C37 110.1(10) . . ?
C38 C36 C35 89.8(11) . . ?
C37 C36 C35 77.9(9) . . ?
C38 C36 H36 122.2 . . ?
C37 C36 H36 122.2 . . ?
C35 C36 H36 122.2 . . ?
C36 C37 C32 103.4(8) . . ?
C36 C37 H37A 111.1 . . ?
C32 C37 H37A 111.1 . . ?
C36 C37 H37B 111.1 . . ?
C32 C37 H37B 111.1 . . ?
H37A C37 H37B 109.0 . . ?
C36 C38 C33 106.8(9) . . ?
C36 C38 H38A 110.4 . . ?
C33 C38 H38A 110.4 . . ?
C36 C38 H38B 110.4 . . ?
C33 C38 H38B 110.4 . . ?
H38A C38 H38B 108.6 . . ?
C40 O39 Ti1 127.6(4) 3_766 . ?
O41 C40 O39 127.0(7) . 3_766 ?
O41 C40 C42 119.0(6) . . ?
O39 C40 C42 113.9(7) 3_766 . ?
C40 O41 Ti3 135.6(4) . . ?
C47 C42 C40 115.7(7) . . ?
C47 C42 C43 104.7(8) . . ?
C40 C42 C43 114.5(6) . . ?
C47 C42 H42 107.2 . . ?
C40 C42 H42 107.2 . . ?
C43 C42 H42 107.2 . . ?
C44 C43 C42 106.9(9) . . ?
C44 C43 H43A 110.3 . . ?
C42 C43 H43A 110.3 . . ?
C44 C43 H43B 110.3 . . ?
C42 C43 H43B 110.3 . . ?
H43A C43 H43B 108.6 . . ?
C48 C44 C43 109.8(11) . . ?
C48 C44 C45 98.7(12) . . ?
C43 C44 C45 79.4(11) . . ?
C48 C44 H44 120.1 . . ?
C43 C44 H44 120.1 . . ?
C45 C44 H44 120.1 . . ?
C46 C45 C44 81.0(13) . . ?
C46 C45 H45 139.5 . . ?
C44 C45 H45 139.5 . . ?
C45 C46 C47 124.7(15) . . ?
C45 C46 H46 117.6 . . ?
C47 C46 H46 117.6 . . ?
C42 C47 C48 101.3(9) . . ?
C42 C47 C46 99.0(9) . . ?
C48 C47 C46 65.4(9) . . ?
C42 C47 H47 125.0 . . ?
C48 C47 H47 125.0 . . ?
C46 C47 H47 125.0 . . ?
C44 C48 C47 106.0(9) . . ?
C44 C48 H48A 110.5 . . ?
C47 C48 H48A 110.5 . . ?
C44 C48 H48B 110.5 . . ?
C47 C48 H48B 110.5 . . ?
H48A C48 H48B 108.7 . . ?
C50 O49 Ti1 131.6(4) 3_766 . ?
O51 C50 O49 124.8(6) . 3_766 ?
O51 C50 C52 118.2(7) . . ?
O49 C50 C52 116.9(7) 3_766 . ?
C50 O51 Ti3 132.5(4) . . ?
C57 C52 C50 118.5(10) . . ?
C57 C52 C53 119.9(9) . . ?
C50 C52 C53 118.7(7) . . ?
C57 C52 H52 95.6 . . ?
C50 C52 H52 95.6 . . ?
C53 C52 H52 95.6 . . ?
C58 C53 C54 80.0(11) . . ?
C58 C53 C52 94.1(10) . . ?
C54 C53 C52 79.5(9) . . ?
C58 C53 H53 128.7 . . ?
C54 C53 H53 128.7 . . ?
C52 C53 H53 128.7 . . ?
C55 C54 C53 125.2(16) . . ?
C55 C54 H54 117.4 . . ?
C53 C54 H54 117.4 . . ?
C54 C55 C56 97.8(16) . . ?
C54 C55 H55 131.1 . . ?
C56 C55 H55 131.1 . . ?
C58 C56 C55 99.7(16) . . ?
C58 C56 C57 104.7(14) . . ?
C55 C56 C57 88.2(11) . . ?
C58 C56 H56 119.5 . . ?
C55 C56 H56 119.5 . . ?
C57 C56 H56 119.5 . . ?
C52 C57 C56 96.0(9) . . ?
C52 C57 H57A 112.5 . . ?
C56 C57 H57A 112.5 . . ?
C52 C57 H57B 112.5 . . ?
C56 C57 H57B 112.5 . . ?
H57A C57 H57B 110.1 . . ?
C56 C58 C53 108.2(11) . . ?
C56 C58 H58A 110.1 . . ?
C53 C58 H58A 110.1 . . ?
C56 C58 H58B 110.1 . . ?
C53 C58 H58B 110.1 . . ?
H58A C58 H58B 108.4 . . ?
Ti5 O59 Ti6 128.7(2) . 3_665 ?
Ti5 O59 Ti4 102.9(2) . . ?
Ti6 O59 Ti4 127.7(2) 3_665 . ?
C62 O61 Ti4 121.3(8) . . ?
C62 O61 Ti5 133.0(9) . . ?
Ti4 O61 Ti5 100.8(3) . . ?
C63 C62 O61 72.5(19) . . ?
C63 C62 H62A 116.3 . . ?
O61 C62 H62A 116.3 . . ?
C63 C62 H62B 116.3 . . ?
O61 C62 H62B 116.3 . . ?
H62A C62 H62B 113.3 . . ?
C62 C63 C64 79.6(15) . . ?
C62 C63 H63A 115.3 . . ?
C64 C63 H63A 115.3 . . ?
C62 C63 H63B 115.3 . . ?
C64 C63 H63B 115.3 . . ?
H63A C63 H63B 112.3 . . ?
C63 C64 H64A 109.5 . . ?
C63 C64 H64B 109.5 . . ?
H64A C64 H64B 109.5 . . ?
C63 C64 H64C 109.5 . . ?
H64A C64 H64C 109.5 . . ?
H64B C64 H64C 109.5 . . ?
C66 O65 Ti4 149.4(6) . . ?
O65 C66 C67 114.5(16) . . ?
O65 C66 H66A 108.6 . . ?
C67 C66 H66A 108.6 . . ?
O65 C66 H66B 108.6 . . ?
C67 C66 H66B 108.6 . . ?
H66A C66 H66B 107.6 . . ?
C68 C67 C66 87.1(16) . . ?
C68 C67 H67A 114.1 . . ?
C66 C67 H67A 114.1 . . ?
C68 C67 H67B 114.1 . . ?
C66 C67 H67B 114.1 . . ?
H67A C67 H67B 111.3 . . ?
C67 C68 H68A 109.5 . . ?
C67 C68 H68B 109.5 . . ?
H68A C68 H68B 109.5 . . ?
C67 C68 H68C 109.5 . . ?
H68A C68 H68C 109.5 . . ?
H68B C68 H68C 109.5 . . ?
Ti4 O69 C70 140.8(11) . . ?
C71 C70 O69 77(2) . . ?
C71 C70 H70A 115.7 . . ?
O69 C70 H70A 115.7 . . ?
C71 C70 H70B 115.7 . . ?
O69 C70 H70B 115.7 . . ?
H70A C70 H70B 112.7 . . ?
C70 C71 C72 58.4(16) . . ?
C70 C71 H71A 117.9 . . ?
C72 C71 H71A 117.9 . . ?
C70 C71 H71B 117.9 . . ?
C72 C71 H71B 117.9 . . ?
H71A C71 H71B 115.1 . . ?
C71 C72 H72A 109.5 . . ?
C71 C72 H72B 109.5 . . ?
H72A C72 H72B 109.5 . . ?
C71 C72 H72C 109.5 . . ?
H72A C72 H72C 109.5 . . ?
H72B C72 H72C 109.5 . . ?
C74 O73 Ti6 156.7(7) . . ?
O73 C74 C75 96.9(9) . . ?
O73 C74 H74A 112.4 . . ?
C75 C74 H74A 112.4 . . ?
O73 C74 H74B 112.4 . . ?
C75 C74 H74B 112.4 . . ?
H74A C74 H74B 109.9 . . ?
C76 C75 C74 103.2(19) . . ?
C76 C75 H75A 111.1 . . ?
C74 C75 H75A 111.1 . . ?
C76 C75 H75B 111.1 . . ?
C74 C75 H75B 111.1 . . ?
H75A C75 H75B 109.1 . . ?
C75 C76 H76A 109.5 . . ?
C75 C76 H76B 109.5 . . ?
H76A C76 H76B 109.5 . . ?
C75 C76 H76C 109.5 . . ?
H76A C76 H76C 109.5 . . ?
H76B C76 H76C 109.5 . . ?
C78 O77 Ti4 132.3(6) . . ?
O77 C78 C80 123.0(9) . . ?
C81 C80 C78 116.7(10) . . ?
C81 C80 C85 102.7(10) . . ?
C78 C80 C85 113.5(8) . . ?
C81 C80 H80 107.8 . . ?
C78 C80 H80 107.8 . . ?
C85 C80 H80 107.8 . . ?
C80 C81 C86 111.0(11) . . ?
C80 C81 C82 92.5(12) . . ?
C86 C81 C82 75.4(13) . . ?
C80 C81 H81 121.8 . . ?
C86 C81 H81 121.8 . . ?
C82 C81 H81 121.8 . . ?
C83 C82 C81 100.6(18) . . ?
C83 C82 H82 129.7 . . ?
C81 C82 H82 129.7 . . ?
C82 C83 C84 113(2) . . ?
C82 C83 H83 123.4 . . ?
C84 C83 H83 123.4 . . ?
C86 C84 C85 114.9(14) . . ?
C86 C84 C83 77.4(18) . . ?
C85 C84 C83 68.2(16) . . ?
C86 C84 H84 122.6 . . ?
C85 C84 H84 122.6 . . ?
C83 C84 H84 122.6 . . ?
C84 C85 C80 101.8(13) . . ?
C84 C85 H85A 111.4 . . ?
C80 C85 H85A 111.4 . . ?
C84 C85 H85B 111.4 . . ?
C80 C85 H85B 111.4 . . ?
H85A C85 H85B 109.3 . . ?
C84 C86 C81 101.5(13) . . ?
C84 C86 H86A 111.5 . . ?
C81 C86 H86A 111.5 . . ?
C84 C86 H86B 111.5 . . ?
C81 C86 H86B 111.5 . . ?
H86A C86 H86B 109.3 . . ?
C88 O87 Ti5 128.9(7) . . ?
O87 C88 O89 127.6(11) . . ?
O87 C88 C90 117.5(11) . . ?
O89 C88 C90 114.8(10) . . ?
C88 O89 Ti6 134.7(7) . . ?
C95 C90 C91 106.7(11) . . ?
C95 C90 C88 112.4(13) . . ?
C91 C90 C88 119.0(11) . . ?
C95 C90 H90 106.0 . . ?
C91 C90 H90 106.0 . . ?
C88 C90 H90 106.0 . . ?
C92 C91 C90 101.2(13) . . ?
C92 C91 H91A 111.5 . . ?
C90 C91 H91A 111.5 . . ?
C92 C91 H91B 111.5 . . ?
C90 C91 H91B 111.5 . . ?
H91A C91 H91B 109.4 . . ?
C91 C92 C96 121.3(17) . . ?
C91 C92 C93 78.0(16) . . ?
C96 C92 C93 88(2) . . ?
C91 C92 H92 118.3 . . ?
C96 C92 H92 118.3 . . ?
C93 C92 H92 118.3 . . ?
C94 C93 C92 106(2) . . ?
C94 C93 H93 126.9 . . ?
C92 C93 H93 127.0 . . ?
C93 C94 C95 103.4(18) . . ?
C93 C94 H94 128.3 . . ?
C95 C94 H94 128.3 . . ?
C90 C95 C96 111.1(14) . . ?
C90 C95 C94 98.0(15) . . ?
C96 C95 C94 79.2(17) . . ?
C90 C95 H95 119.9 . . ?
C96 C95 H95 119.9 . . ?
C94 C95 H95 119.9 . . ?
C92 C96 C95 96.3(13) . . ?
C92 C96 H96A 112.5 . . ?
C95 C96 H96A 112.5 . . ?
C92 C96 H96B 112.5 . . ?
C95 C96 H96B 112.5 . . ?
H96A C96 H96B 110.0 . . ?
C98 O97 Ti5 130.6(5) . . ?
O99 C98 O97 127.0(8) . . ?
O99 C98 C100 117.2(8) . . ?
O97 C98 C100 115.3(8) . . ?
C98 O99 Ti6 132.2(5) . . ?
C101 C100 C105 106.7(8) . . ?
C101 C100 C98 108.2(8) . . ?
C105 C100 C98 116.0(8) . . ?
C101 C100 H100 108.6 . . ?
C105 C100 H100 108.6 . . ?
C98 C100 H100 108.6 . . ?
C100 C101 C102 99.0(8) . . ?
C100 C101 H10A 112.0 . . ?
C102 C101 H10A 112.0 . . ?
C100 C101 H10B 112.0 . . ?
C102 C101 H10B 112.0 . . ?
H10A C101 H10B 109.7 . . ?
C106 C102 C103 92.4(15) . . ?
C106 C102 C101 112.0(11) . . ?
C103 C102 C101 84.4(11) . . ?
C106 C102 H102 119.9 . . ?
C103 C102 H102 119.9 . . ?
C101 C102 H102 119.9 . . ?
C104 C103 C102 105.4(15) . . ?
C104 C103 H103 127.3 . . ?
C102 C103 H103 127.3 . . ?
C103 C104 C105 113.4(15) . . ?
C103 C104 H104 123.3 . . ?
C105 C104 H104 123.3 . . ?
C106 C105 C104 85.8(11) . . ?
C106 C105 C100 100.0(9) . . ?
C104 C105 C100 95.7(9) . . ?
C106 C105 H105 122.3 . . ?
C104 C105 H105 122.3 . . ?
C100 C105 H105 122.3 . . ?
C102 C106 C105 107.5(10) . . ?
C102 C106 H10C 110.2 . . ?
C105 C106 H10C 110.2 . . ?
C102 C106 H10D 110.2 . . ?
C105 C106 H10D 110.2 . . ?
H10C C106 H10D 108.5 . . ?
C108 O107 Ti4 139.8(6) . . ?
O107 C108 O109 123.0(9) . 3_665 ?
O107 C108 C110 118.8(9) . . ?
O109 C108 C110 118.3(11) 3_665 . ?
C108 O109 Ti6 133.9(7) 3_665 . ?
C111 C110 C108 119.5(10) . . ?
C111 C110 C115 102.7(9) . . ?
C108 C110 C115 113.1(9) . . ?
C111 C110 H110 107.0 . . ?
C108 C110 H110 107.0 . . ?
C115 C110 H110 107.0 . . ?
C110 C111 C112 108.4(11) . . ?
C110 C111 H11A 110.0 . . ?
C112 C111 H11A 110.0 . . ?
C110 C111 H11B 110.0 . . ?
C112 C111 H11B 110.0 . . ?
H11A C111 H11B 108.4 . . ?
C116 C112 C111 102.7(10) . . ?
C116 C112 C113 100.1(12) . . ?
C111 C112 C113 85.5(10) . . ?
C116 C112 H112 120.5 . . ?
C111 C112 H112 120.5 . . ?
C113 C112 H112 120.5 . . ?
C114 C113 C112 106.8(13) . . ?
C114 C113 H113 126.6 . . ?
C112 C113 H113 126.6 . . ?
C113 C114 C115 108.6(13) . . ?
C113 C114 H114 125.7 . . ?
C115 C114 H114 125.7 . . ?
C116 C115 C114 93.1(10) . . ?
C116 C115 C110 101.3(10) . . ?
C114 C115 C110 98.7(10) . . ?
C116 C115 H115 119.6 . . ?
C114 C115 H115 119.6 . . ?
C110 C115 H115 119.6 . . ?
C112 C116 C115 101.7(10) . . ?
C112 C116 H11C 111.4 . . ?
C115 C116 H11C 111.4 . . ?
C112 C116 H11D 111.4 . . ?
C115 C116 H11D 111.4 . . ?
H11C C116 H11D 109.3 . . ?
Ti5 O60 Ti6 136.3(2) . . ?

loop_
_geom_bond_atom_site_label_1
_geom_bond_atom_site_label_2
_geom_bond_distance
_geom_bond_site_symmetry_2
_geom_bond_publ_flag
Ti1 O2 1.758(3) . ?
Ti1 O1 1.910(4) . ?
Ti1 O19 1.990(4) . ?
Ti1 O49 2.006(4) . ?
Ti1 O39 2.034(4) . ?
Ti1 O3 2.044(4) . ?
Ti1 Ti2 3.1060(15) . ?
Ti1 Ti3 3.3623(14) 3_766 ?
Ti2 O11 1.765(5) . ?
Ti2 O7 1.797(4) . ?
Ti2 O3 1.943(4) . ?
Ti2 O29 2.009(5) . ?
Ti2 O1 2.073(3) . ?
Ti2 O21 2.168(5) . ?
Ti3 O15 1.752(4) . ?
Ti3 O2 1.877(3) 3_766 ?
Ti3 O1 1.888(4) . ?
Ti3 O31 2.053(4) . ?
Ti3 O51 2.075(5) . ?
Ti3 O41 2.084(5) . ?
Ti3 Ti1 3.3623(14) 3_766 ?
Ti4 O69 1.756(6) . ?
Ti4 O65 1.781(5) . ?
Ti4 O61 1.953(6) . ?
Ti4 O107 1.997(7) . ?
Ti4 O59 2.087(4) . ?
Ti4 O77 2.143(5) . ?
Ti4 Ti5 3.117(2) . ?
Ti5 O60 1.760(4) . ?
Ti5 O59 1.896(5) . ?
Ti5 O97 1.973(5) . ?
Ti5 O79 1.992(5) . ?
Ti5 O87 2.037(7) . ?
Ti5 O61 2.090(5) . ?
Ti5 Ti6 3.3681(18) . ?
Ti6 O73 1.787(6) . ?
Ti6 O60 1.868(4) . ?
Ti6 O59 1.898(5) 3_665 ?
Ti6 O109 2.054(6) . ?
Ti6 O89 2.066(7) . ?
Ti6 O99 2.081(5) . ?
O2 Ti3 1.877(3) 3_766 ?
O3 C4 1.441(9) . ?
C4 C5 1.460(8) . ?
C4 H4A 0.9900 . ?
C4 H4B 0.9900 . ?
C5 C6 1.568(9) . ?
C5 H5A 0.9900 . ?
C5 H5B 0.9900 . ?
C6 H6A 0.9800 . ?
C6 H6B 0.9800 . ?
C6 H6C 0.9800 . ?
O7 C8 1.398(8) . ?
C8 C9 1.475(11) . ?
C8 H8A 0.9900 . ?
C8 H8B 0.9900 . ?
C9 C10 1.357(12) . ?
C9 H9A 0.9900 . ?
C9 H9B 0.9900 . ?
C10 H10A 0.9800 . ?
C10 H10B 0.9800 . ?
C10 H10C 0.9800 . ?
O11 C12 1.443(11) . ?
C12 C13 1.411(11) . ?
C12 H12A 0.9900 . ?
C12 H12B 0.9900 . ?
C13 C14 1.454(11) . ?
C13 H13A 0.9900 . ?
C13 H13B 0.9900 . ?
C14 H14A 0.9800 . ?
C14 H14B 0.9800 . ?
C14 H14C 0.9800 . ?
O15 C16 1.406(9) . ?
C16 C17 1.408(12) . ?
C16 H16A 0.9900 . ?
C16 H16B 0.9900 . ?
C17 C18 1.454(12) . ?
C17 H17A 0.9900 . ?
C17 H17B 0.9900 . ?
C18 H18A 0.9800 . ?
C18 H18B 0.9800 . ?
C18 H18C 0.9800 . ?
O19 C20 1.314(7) . ?
C20 O21 1.219(7) . ?
C20 C22 1.513(8) . ?
C22 C23 1.507(8) . ?
C22 C27 1.515(9) . ?
C22 H22 1.0000 . ?
C23 C24 1.487(9) . ?
C23 H23A 0.9900 . ?
C23 H23B 0.9900 . ?
C24 C28 1.468(10) . ?
C24 C25 1.551(12) . ?
C24 H24 1.0000 . ?
C25 C26 1.175(11) . ?
C25 H25 0.9500 . ?
C26 C27 1.550(11) . ?
C26 H26 0.9500 . ?
C27 C28 1.547(10) . ?
C27 H27 1.0000 . ?
C28 H28A 0.9900 . ?
C28 H28B 0.9900 . ?
O29 C30 1.243(8) . ?
C30 O31 1.269(8) . ?
C30 C32 1.547(9) . ?
C32 C33 1.476(10) . ?
C32 C37 1.512(10) . ?
C32 H32 1.0000 . ?
C33 C38 1.513(11) . ?
C33 C34 1.528(12) . ?
C33 H33 1.0000 . ?
C34 C35 1.285(11) . ?
C34 H34 0.9500 . ?
C35 C36 1.634(13) . ?
C35 H35 0.9500 . ?
C36 C38 1.376(12) . ?
C36 C37 1.501(11) . ?
C36 H36 1.0000 . ?
C37 H37A 0.9900 . ?
C37 H37B 0.9900 . ?
C38 H38A 0.9900 . ?
C38 H38B 0.9900 . ?
O39 C40 1.274(7) 3_766 ?
C40 O41 1.225(7) . ?
C40 O39 1.274(7) 3_766 ?
C40 C42 1.520(9) . ?
C42 C47 1.520(10) . ?
C42 C43 1.522(9) . ?
C42 H42 1.0000 . ?
C43 C44 1.433(13) . ?
C43 H43A 0.9900 . ?
C43 H43B 0.9900 . ?
C44 C48 1.384(12) . ?
C44 C45 1.665(14) . ?
C44 H44 1.0000 . ?
C45 C46 1.199(14) . ?
C45 H45 0.9500 . ?
C46 C47 1.597(14) . ?
C46 H46 0.9500 . ?
C47 C48 1.543(12) . ?
C47 H47 1.0000 . ?
C48 H48A 0.9900 . ?
C48 H48B 0.9900 . ?
O49 C50 1.288(8) 3_766 ?
C50 O51 1.237(7) . ?
C50 O49 1.288(7) 3_766 ?
C50 C52 1.520(11) . ?
C52 C57 1.412(10) . ?
C52 C53 1.561(11) . ?
C52 H52 1.0000 . ?
C53 C58 1.542(13) . ?
C53 C54 1.551(14) . ?
C53 H53 1.0000 . ?
C54 C55 1.238(14) . ?
C54 H54 0.9500 . ?
C55 C56 1.536(15) . ?
C55 H55 0.9500 . ?
C56 C58 1.433(14) . ?
C56 C57 1.595(13) . ?
C56 H56 1.0000 . ?
C57 H57A 0.9900 . ?
C57 H57B 0.9900 . ?
C58 H58A 0.9900 . ?
C58 H58B 0.9900 . ?
O59 Ti6 1.898(5) 3_665 ?
O61 C62 1.93(3) . ?
C62 C63 1.458(19) . ?
C62 H62A 0.9900 . ?
C62 H62B 0.9900 . ?
C63 C64 1.582(16) . ?
C63 H63A 0.9900 . ?
C63 H63B 0.9900 . ?
C64 H64A 0.9800 . ?
C64 H64B 0.9800 . ?
C64 H64C 0.9800 . ?
O65 C66 1.458(12) . ?
C66 C67 1.493(15) . ?
C66 H66A 0.9900 . ?
C66 H66B 0.9900 . ?
C67 C68 1.439(16) . ?
C67 H67A 0.9900 . ?
C67 H67B 0.9900 . ?
C68 H68A 0.9800 . ?
C68 H68B 0.9800 . ?
C68 H68C 0.9800 . ?
O69 C70 1.78(3) . ?
C70 C71 1.422(17) . ?
C70 H70A 0.9900 . ?
C70 H70B 0.9900 . ?
C71 C72 1.618(18) . ?
C71 H71A 0.9900 . ?
C71 H71B 0.9900 . ?
C72 H72A 0.9800 . ?
C72 H72B 0.9800 . ?
C72 H72C 0.9800 . ?
O73 C74 1.541(15) . ?
C74 C75 1.568(15) . ?
C74 H74A 0.9900 . ?
C74 H74B 0.9900 . ?
C75 C76 1.333(15) . ?
C75 H75A 0.9900 . ?
C75 H75B 0.9900 . ?
C76 H76A 0.9800 . ?
C76 H76B 0.9800 . ?
C76 H76C 0.9800 . ?
O77 C78 1.153(9) . ?
C78 C80 1.515(11) . ?
C80 C81 1.478(12) . ?
C80 C85 1.529(12) . ?
C80 H80 1.0000 . ?
C81 C86 1.499(13) . ?
C81 C82 1.645(17) . ?
C81 H81 1.0000 . ?
C82 C83 1.292(19) . ?
C82 H82 0.9500 . ?
C83 C84 1.584(19) . ?
C83 H83 0.9500 . ?
C84 C86 1.406(15) . ?
C84 C85 1.447(15) . ?
C84 H84 1.0000 . ?
C85 H85A 0.9900 . ?
C85 H85B 0.9900 . ?
C86 H86A 0.9900 . ?
C86 H86B 0.9900 . ?
O87 C88 1.249(10) . ?
C88 O89 1.251(11) . ?
C88 C90 1.577(14) . ?
C90 C95 1.419(13) . ?
C90 C91 1.507(12) . ?
C90 H90 1.0000 . ?
C91 C92 1.386(16) . ?
C91 H91A 0.9900 . ?
C91 H91B 0.9900 . ?
C92 C96 1.421(16) . ?
C92 C93 1.553(18) . ?
C92 H92 1.0000 . ?
C93 C94 1.307(18) . ?
C93 H93 0.9500 . ?
C94 C95 1.538(17) . ?
C94 H94 0.9500 . ?
C95 C96 1.528(15) . ?
C95 H95 1.0000 . ?
C96 H96A 0.9900 . ?
C96 H96B 0.9900 . ?
O97 C98 1.285(9) . ?
C98 O99 1.227(8) . ?
C98 C100 1.632(12) . ?
C100 C101 1.508(10) . ?
C100 C105 1.519(10) . ?
C100 H100 1.0000 . ?
C101 C102 1.530(12) . ?
C101 H10A 0.9900 . ?
C101 H10B 0.9900 . ?
C102 C106 1.328(12) . ?
C102 C103 1.523(15) . ?
C102 H102 1.0000 . ?
C103 C104 1.236(14) . ?
C103 H103 0.9500 . ?
C104 C105 1.517(12) . ?
C104 H104 0.9500 . ?
C105 C106 1.456(11) . ?
C105 H105 1.0000 . ?
C106 H10C 0.9900 . ?
C106 H10D 0.9900 . ?
O107 C108 1.254(10) . ?
C108 O109 1.270(10) 3_665 ?
C108 C110 1.471(12) . ?
O109 C108 1.270(10) 3_665 ?
C110 C111 1.448(11) . ?
C110 C115 1.574(12) . ?
C110 H110 1.0000 . ?
C111 C112 1.527(13) . ?
C111 H11A 0.9900 . ?
C111 H11B 0.9900 . ?
C112 C116 1.452(13) . ?
C112 C113 1.542(13) . ?
C112 H112 1.0000 . ?
C113 C114 1.290(13) . ?
C113 H113 0.9500 . ?
C114 C115 1.554(12) . ?
C114 H114 0.9500 . ?
C115 C116 1.489(12) . ?
C115 H115 1.0000 . ?
C116 H11C 0.9900 . ?
C116 H11D 0.9900 . ?

loop_
_geom_torsion_atom_site_label_1
_geom_torsion_atom_site_label_2
_geom_torsion_atom_site_label_3
_geom_torsion_atom_site_label_4
_geom_torsion
_geom_torsion_site_symmetry_1
_geom_torsion_site_symmetry_2
_geom_torsion_site_symmetry_3
_geom_torsion_site_symmetry_4
_geom_torsion_publ_flag
O2 Ti1 Ti2 O11 93.1(3) . . . . ?
O1 Ti1 Ti2 O11 80.1(2) . . . . ?
O19 Ti1 Ti2 O11 -179.8(2) . . . . ?
O49 Ti1 Ti2 O11 -6.5(2) . . . . ?
O39 Ti1 Ti2 O11 -94.2(2) . . . . ?
O3 Ti1 Ti2 O11 -83.8(3) . . . . ?
Ti3 Ti1 Ti2 O11 49.9(2) 3_766 . . . ?
O2 Ti1 Ti2 O7 -151.6(3) . . . . ?
O1 Ti1 Ti2 O7 -164.5(3) . . . . ?
O19 Ti1 Ti2 O7 -64.4(2) . . . . ?
O49 Ti1 Ti2 O7 108.8(2) . . . . ?
O39 Ti1 Ti2 O7 21.2(3) . . . . ?
O3 Ti1 Ti2 O7 31.5(3) . . . . ?
Ti3 Ti1 Ti2 O7 165.2(2) 3_766 . . . ?
O2 Ti1 Ti2 O3 176.9(3) . . . . ?
O1 Ti1 Ti2 O3 164.0(3) . . . . ?
O19 Ti1 Ti2 O3 -95.9(2) . . . . ?
O49 Ti1 Ti2 O3 77.3(2) . . . . ?
O39 Ti1 Ti2 O3 -10.3(2) . . . . ?
Ti3 Ti1 Ti2 O3 133.7(2) 3_766 . . . ?
O2 Ti1 Ti2 O29 -15.6(3) . . . . ?
O1 Ti1 Ti2 O29 -28.5(2) . . . . ?
O19 Ti1 Ti2 O29 71.6(2) . . . . ?
O49 Ti1 Ti2 O29 -115.2(2) . . . . ?
O39 Ti1 Ti2 O29 157.1(2) . . . . ?
O3 Ti1 Ti2 O29 167.5(3) . . . . ?
Ti3 Ti1 Ti2 O29 -58.8(2) 3_766 . . . ?
O2 Ti1 Ti2 O1 13.0(3) . . . . ?
O19 Ti1 Ti2 O1 100.1(2) . . . . ?
O49 Ti1 Ti2 O1 -86.7(2) . . . . ?
O39 Ti1 Ti2 O1 -174.3(2) . . . . ?
O3 Ti1 Ti2 O1 -164.0(3) . . . . ?
Ti3 Ti1 Ti2 O1 -30.3(2) 3_766 . . . ?
O2 Ti1 Ti2 O21 -83.5(2) . . . . ?
O1 Ti1 Ti2 O21 -96.4(2) . . . . ?
O19 Ti1 Ti2 O21 3.67(17) . . . . ?
O49 Ti1 Ti2 O21 176.89(17) . . . . ?
O39 Ti1 Ti2 O21 89.25(19) . . . . ?
O3 Ti1 Ti2 O21 99.6(2) . . . . ?
Ti3 Ti1 Ti2 O21 -126.73(17) 3_766 . . . ?
O69 Ti4 Ti5 O60 -93.7(3) . . . . ?
O65 Ti4 Ti5 O60 147.1(3) . . . . ?
O61 Ti4 Ti5 O60 -178.9(3) . . . . ?
O107 Ti4 Ti5 O60 13.0(4) . . . . ?
O59 Ti4 Ti5 O60 -15.2(3) . . . . ?
O77 Ti4 Ti5 O60 79.0(3) . . . . ?
O69 Ti4 Ti5 O59 -78.5(3) . . . . ?
O65 Ti4 Ti5 O59 162.3(3) . . . . ?
O61 Ti4 Ti5 O59 -163.6(3) . . . . ?
O107 Ti4 Ti5 O59 28.2(3) . . . . ?
O77 Ti4 Ti5 O59 94.2(2) . . . . ?
O69 Ti4 Ti5 O97 8.6(3) . . . . ?
O65 Ti4 Ti5 O97 -110.6(3) . . . . ?
O61 Ti4 Ti5 O97 -76.6(3) . . . . ?
O107 Ti4 Ti5 O97 115.3(3) . . . . ?
O59 Ti4 Ti5 O97 87.1(3) . . . . ?
O77 Ti4 Ti5 O97 -178.8(2) . . . . ?
O69 Ti4 Ti5 O79 -178.9(3) . . . . ?
O65 Ti4 Ti5 O79 61.9(3) . . . . ?
O61 Ti4 Ti5 O79 95.9(3) . . . . ?
O107 Ti4 Ti5 O79 -72.2(3) . . . . ?
O59 Ti4 Ti5 O79 -100.4(2) . . . . ?
O77 Ti4 Ti5 O79 -6.3(2) . . . . ?
O69 Ti4 Ti5 O87 97.8(3) . . . . ?
O65 Ti4 Ti5 O87 -21.4(3) . . . . ?
O61 Ti4 Ti5 O87 12.6(3) . . . . ?
O107 Ti4 Ti5 O87 -155.5(3) . . . . ?
O59 Ti4 Ti5 O87 176.3(3) . . . . ?
O77 Ti4 Ti5 O87 -89.5(3) . . . . ?
O69 Ti4 Ti5 O61 85.2(3) . . . . ?
O65 Ti4 Ti5 O61 -34.1(3) . . . . ?
O107 Ti4 Ti5 O61 -168.1(3) . . . . ?
O59 Ti4 Ti5 O61 163.6(3) . . . . ?
O77 Ti4 Ti5 O61 -102.2(3) . . . . ?
O69 Ti4 Ti5 Ti6 -52.8(3) . . . . ?
O65 Ti4 Ti5 Ti6 -172.0(3) . . . . ?
O61 Ti4 Ti5 Ti6 -138.0(3) . . . . ?
O107 Ti4 Ti5 Ti6 53.9(3) . . . . ?
O59 Ti4 Ti5 Ti6 25.7(2) . . . . ?
O77 Ti4 Ti5 Ti6 119.8(2) . . . . ?
O60 Ti5 Ti6 O73 -56.9(4) . . . . ?
O59 Ti5 Ti6 O73 -111.4(3) . . . . ?
O97 Ti5 Ti6 O73 164.8(3) . . . . ?
O79 Ti5 Ti6 O73 -8.9(3) . . . . ?
O87 Ti5 Ti6 O73 74.9(3) . . . . ?
O61 Ti5 Ti6 O73 119.2(4) . . . . ?
Ti4 Ti5 Ti6 O73 -130.5(2) . . . . ?
O59 Ti5 Ti6 O60 -54.5(4) . . . . ?
O97 Ti5 Ti6 O60 -138.2(4) . . . . ?
O79 Ti5 Ti6 O60 48.0(4) . . . . ?
O87 Ti5 Ti6 O60 131.8(4) . . . . ?
O61 Ti5 Ti6 O60 176.1(6) . . . . ?
Ti4 Ti5 Ti6 O60 -73.6(4) . . . . ?
O60 Ti5 Ti6 O59 53.3(4) . . . 3_665 ?
O59 Ti5 Ti6 O59 -1.2(3) . . . 3_665 ?
O97 Ti5 Ti6 O59 -84.9(2) . . . 3_665 ?
O79 Ti5 Ti6 O59 101.3(2) . . . 3_665 ?
O87 Ti5 Ti6 O59 -174.9(2) . . . 3_665 ?
O61 Ti5 Ti6 O59 -130.6(4) . . . 3_665 ?
Ti4 Ti5 Ti6 O59 -20.3(2) . . . 3_665 ?
O60 Ti5 Ti6 O109 177.8(5) . . . . ?
O59 Ti5 Ti6 O109 123.3(3) . . . . ?
O97 Ti5 Ti6 O109 39.6(4) . . . . ?
O79 Ti5 Ti6 O109 -134.2(4) . . . . ?
O87 Ti5 Ti6 O109 -50.4(4) . . . . ?
O61 Ti5 Ti6 O109 -6.1(5) . . . . ?
Ti4 Ti5 Ti6 O109 104.2(3) . . . . ?
O60 Ti5 Ti6 O89 -137.6(4) . . . . ?
O59 Ti5 Ti6 O89 167.9(2) . . . . ?
O97 Ti5 Ti6 O89 84.1(3) . . . . ?
O79 Ti5 Ti6 O89 -89.7(3) . . . . ?
O87 Ti5 Ti6 O89 -5.8(3) . . . . ?
O61 Ti5 Ti6 O89 38.4(4) . . . . ?
Ti4 Ti5 Ti6 O89 148.8(2) . . . . ?
O60 Ti5 Ti6 O99 132.4(4) . . . . ?
O59 Ti5 Ti6 O99 77.9(2) . . . . ?
O97 Ti5 Ti6 O99 -5.8(2) . . . . ?
O79 Ti5 Ti6 O99 -179.6(2) . . . . ?
O87 Ti5 Ti6 O99 -95.8(2) . . . . ?
O61 Ti5 Ti6 O99 -51.5(4) . . . . ?
Ti4 Ti5 Ti6 O99 58.8(2) . . . . ?
O15 Ti3 O1 Ti1 126.3(3) . . . . ?
O2 Ti3 O1 Ti1 24.5(3) 3_766 . . . ?
O31 Ti3 O1 Ti1 -142.3(2) . . . . ?
O51 Ti3 O1 Ti1 -63.6(3) . . . . ?
O41 Ti3 O1 Ti1 -90.3(9) . . . . ?
Ti1 Ti3 O1 Ti1 7.8(3) 3_766 . . . ?
O15 Ti3 O1 Ti2 -48.3(3) . . . . ?
O2 Ti3 O1 Ti2 -150.1(2) 3_766 . . . ?
O31 Ti3 O1 Ti2 43.0(3) . . . . ?
O51 Ti3 O1 Ti2 121.8(2) . . . . ?
O41 Ti3 O1 Ti2 95.0(9) . . . . ?
Ti1 Ti3 O1 Ti2 -166.88(17) 3_766 . . . ?
O2 Ti1 O1 Ti3 11.9(3) . . . . ?
O19 Ti1 O1 Ti3 107.3(3) . . . . ?
O49 Ti1 O1 Ti3 -80.7(3) . . . . ?
O39 Ti1 O1 Ti3 -159.8(4) . . . . ?
O3 Ti1 O1 Ti3 -165.7(3) . . . . ?
Ti2 Ti1 O1 Ti3 -175.7(3) . . . . ?
Ti3 Ti1 O1 Ti3 -8.3(3) 3_766 . . . ?
O2 Ti1 O1 Ti2 -172.44(15) . . . . ?
O19 Ti1 O1 Ti2 -77.04(17) . . . . ?
O49 Ti1 O1 Ti2 95.03(17) . . . . ?
O39 Ti1 O1 Ti2 15.9(6) . . . . ?
O3 Ti1 O1 Ti2 9.95(16) . . . . ?
Ti3 Ti1 O1 Ti2 167.35(8) 3_766 . . . ?
O11 Ti2 O1 Ti3 68.7(3) . . . . ?
O7 Ti2 O1 Ti3 -131.3(7) . . . . ?
O3 Ti2 O1 Ti3 165.2(3) . . . . ?
O29 Ti2 O1 Ti3 -27.9(3) . . . . ?
O21 Ti2 O1 Ti3 -108.9(2) . . . . ?
Ti1 Ti2 O1 Ti3 175.8(3) . . . . ?
O11 Ti2 O1 Ti1 -107.1(2) . . . . ?
O7 Ti2 O1 Ti1 52.9(8) . . . . ?
O3 Ti2 O1 Ti1 -10.54(17) . . . . ?
O29 Ti2 O1 Ti1 156.27(18) . . . . ?
O21 Ti2 O1 Ti1 75.35(17) . . . . ?
O1 Ti1 O2 Ti3 -130.0(3) . . . 3_766 ?
O19 Ti1 O2 Ti3 138.3(3) . . . 3_766 ?
O49 Ti1 O2 Ti3 -38.6(3) . . . 3_766 ?
O39 Ti1 O2 Ti3 47.5(3) . . . 3_766 ?
O3 Ti1 O2 Ti3 11(3) . . . 3_766 ?
Ti2 Ti1 O2 Ti3 -138.68(19) . . . 3_766 ?
O11 Ti2 O3 C4 -65.2(5) . . . . ?
O7 Ti2 O3 C4 32.7(5) . . . . ?
O29 Ti2 O3 C4 157.4(6) . . . . ?
O1 Ti2 O3 C4 -160.0(5) . . . . ?
O21 Ti2 O3 C4 117.6(5) . . . . ?
Ti1 Ti2 O3 C4 -169.8(6) . . . . ?
O11 Ti2 O3 Ti1 104.6(2) . . . . ?
O7 Ti2 O3 Ti1 -157.5(2) . . . . ?
O29 Ti2 O3 Ti1 -32.8(6) . . . . ?
O1 Ti2 O3 Ti1 9.84(15) . . . . ?
O21 Ti2 O3 Ti1 -72.57(18) . . . . ?
O2 Ti1 O3 C4 16(3) . . . . ?
O1 Ti1 O3 C4 157.4(6) . . . . ?
O19 Ti1 O3 C4 -111.6(6) . . . . ?
O49 Ti1 O3 C4 65.6(6) . . . . ?
O39 Ti1 O3 C4 -20.7(6) . . . . ?
Ti2 Ti1 O3 C4 168.1(7) . . . . ?
Ti3 Ti1 O3 C4 25.4(8) 3_766 . . . ?
O2 Ti1 O3 Ti2 -152(3) . . . . ?
O1 Ti1 O3 Ti2 -10.63(17) . . . . ?
O19 Ti1 O3 Ti2 80.34(19) . . . . ?
O49 Ti1 O3 Ti2 -102.4(2) . . . . ?
O39 Ti1 O3 Ti2 171.2(2) . . . . ?
Ti3 Ti1 O3 Ti2 -142.61(18) 3_766 . . . ?
Ti2 O3 C4 C5 -103.9(6) . . . . ?
Ti1 O3 C4 C5 90.0(7) . . . . ?
O3 C4 C5 C6 174.3(6) . . . . ?
O11 Ti2 O7 C8 -170.8(9) . . . . ?
O3 Ti2 O7 C8 90.3(9) . . . . ?
O29 Ti2 O7 C8 -73.6(9) . . . . ?
O1 Ti2 O7 C8 29.2(13) . . . . ?
O21 Ti2 O7 C8 7.0(9) . . . . ?
Ti1 Ti2 O7 C8 70.5(9) . . . . ?
Ti2 O7 C8 C9 125.0(9) . . . . ?
O7 C8 C9 C10 51.8(18) . . . . ?
O7 Ti2 O11 C12 -15.0(9) . . . . ?
O3 Ti2 O11 C12 83.5(8) . . . . ?
O29 Ti2 O11 C12 -109.8(8) . . . . ?
O1 Ti2 O11 C12 160.2(8) . . . . ?
O21 Ti2 O11 C12 -153(3) . . . . ?
Ti1 Ti2 O11 C12 123.7(8) . . . . ?
Ti2 O11 C12 C13 127.1(9) . . . . ?
O11 C12 C13 C14 -55.6(15) . . . . ?
O2 Ti3 O15 C16 -119.3(10) 3_766 . . . ?
O1 Ti3 O15 C16 142.0(10) . . . . ?
O31 Ti3 O15 C16 49.6(10) . . . . ?
O51 Ti3 O15 C16 12.1(15) . . . . ?
O41 Ti3 O15 C16 -31.9(10) . . . . ?
Ti1 Ti3 O15 C16 -100.3(10) 3_766 . . . ?
Ti3 O15 C16 C17 117.8(13) . . . . ?
O15 C16 C17 C18 -46(2) . . . . ?
O2 Ti1 O19 C20 139.3(5) . . . . ?
O1 Ti1 O19 C20 33.7(5) . . . . ?
O49 Ti1 O19 C20 -64.0(14) . . . . ?
O39 Ti1 O19 C20 -128.4(5) . . . . ?
O3 Ti1 O19 C20 -43.7(5) . . . . ?
Ti2 Ti1 O19 C20 -6.2(5) . . . . ?
Ti3 Ti1 O19 C20 155.7(4) 3_766 . . . ?
Ti1 O19 C20 O21 6.0(9) . . . . ?
Ti1 O19 C20 C22 -173.0(4) . . . . ?
O19 C20 O21 Ti2 0.3(10) . . . . ?
C22 C20 O21 Ti2 179.3(4) . . . . ?
O11 Ti2 O21 C20 -87(3) . . . . ?
O7 Ti2 O21 C20 134.1(6) . . . . ?
O3 Ti2 O21 C20 36.1(6) . . . . ?
O29 Ti2 O21 C20 -131.3(6) . . . . ?
O1 Ti2 O21 C20 -40.6(6) . . . . ?
Ti1 Ti2 O21 C20 -3.5(5) . . . . ?
O21 C20 C22 C23 42.4(9) . . . . ?
O19 C20 C22 C23 -138.5(6) . . . . ?
O21 C20 C22 C27 164.6(7) . . . . ?
O19 C20 C22 C27 -16.4(9) . . . . ?
C20 C22 C23 C24 134.3(8) . . . . ?
C27 C22 C23 C24 4.7(10) . . . . ?
C22 C23 C24 C28 24.3(11) . . . . ?
C22 C23 C24 C25 -71.1(9) . . . . ?
C28 C24 C25 C26 -24.0(15) . . . . ?
C23 C24 C25 C26 83.1(14) . . . . ?
C24 C25 C26 C27 -15.5(17) . . . . ?
C23 C22 C27 C28 -30.2(9) . . . . ?
C20 C22 C27 C28 -157.9(7) . . . . ?
C23 C22 C27 C26 60.2(9) . . . . ?
C20 C22 C27 C26 -67.5(9) . . . . ?
C25 C26 C27 C22 -58.0(15) . . . . ?
C25 C26 C27 C28 46.0(14) . . . . ?
C23 C24 C28 C27 -41.5(10) . . . . ?
C25 C24 C28 C27 52.1(9) . . . . ?
C22 C27 C28 C24 44.0(9) . . . . ?
C26 C27 C28 C24 -57.4(8) . . . . ?
O11 Ti2 O29 C30 -109.9(7) . . . . ?
O7 Ti2 O29 C30 152.9(7) . . . . ?
O3 Ti2 O29 C30 27.7(10) . . . . ?
O1 Ti2 O29 C30 -13.4(7) . . . . ?
O21 Ti2 O29 C30 67.8(7) . . . . ?
Ti1 Ti2 O29 C30 3.2(8) . . . . ?
Ti2 O29 C30 O31 23.1(12) . . . . ?
Ti2 O29 C30 C32 -155.4(5) . . . . ?
O29 C30 O31 Ti3 9.8(10) . . . . ?
C32 C30 O31 Ti3 -171.6(4) . . . . ?
O15 Ti3 O31 C30 63.8(5) . . . . ?
O2 Ti3 O31 C30 -160.3(6) 3_766 . . . ?
O1 Ti3 O31 C30 -36.6(5) . . . . ?
O51 Ti3 O31 C30 -124.2(5) . . . . ?
O41 Ti3 O31 C30 151.5(5) . . . . ?
Ti1 Ti3 O31 C30 -166.3(4) 3_766 . . . ?
O29 C30 C32 C33 12.6(11) . . . . ?
O31 C30 C32 C33 -166.1(7) . . . . ?
O29 C30 C32 C37 138.2(9) . . . . ?
O31 C30 C32 C37 -40.4(10) . . . . ?
C37 C32 C33 C38 30.7(11) . . . . ?
C30 C32 C33 C38 161.6(8) . . . . ?
C37 C32 C33 C34 -55.7(10) . . . . ?
C30 C32 C33 C34 75.2(9) . . . . ?
C32 C33 C34 C35 57.7(14) . . . . ?
C38 C33 C34 C35 -44.3(13) . . . . ?
C33 C34 C35 C36 16.5(16) . . . . ?
C34 C35 C36 C38 22.7(15) . . . . ?
C34 C35 C36 C37 -87.9(13) . . . . ?
C38 C36 C37 C32 -1.7(15) . . . . ?
C35 C36 C37 C32 83.6(9) . . . . ?
C33 C32 C37 C36 -18.8(12) . . . . ?
C30 C32 C37 C36 -148.8(9) . . . . ?
C37 C36 C38 C33 21.2(16) . . . . ?
C35 C36 C38 C33 -55.8(12) . . . . ?
C32 C33 C38 C36 -32.3(14) . . . . ?
C34 C33 C38 C36 64.4(12) . . . . ?
O2 Ti1 O39 C40 -31.4(5) . . . 3_766 ?
O1 Ti1 O39 C40 140.6(6) . . . 3_766 ?
O19 Ti1 O39 C40 -126.5(5) . . . 3_766 ?
O49 Ti1 O39 C40 60.7(5) . . . 3_766 ?
O3 Ti1 O39 C40 146.4(5) . . . 3_766 ?
Ti2 Ti1 O39 C40 152.7(5) . . . 3_766 ?
Ti3 Ti1 O39 C40 -14.1(5) 3_766 . . 3_766 ?
O39 C40 O41 Ti3 -3.1(11) 3_766 . . . ?
C42 C40 O41 Ti3 178.2(5) . . . . ?
O15 Ti3 O41 C40 -104.4(6) . . . . ?
O2 Ti3 O41 C40 -4.0(6) 3_766 . . . ?
O1 Ti3 O41 C40 111.6(10) . . . . ?
O31 Ti3 O41 C40 164.3(6) . . . . ?
O51 Ti3 O41 C40 84.6(6) . . . . ?
Ti1 Ti3 O41 C40 9.8(6) 3_766 . . . ?
O41 C40 C42 C47 122.2(8) . . . . ?
O39 C40 C42 C47 -56.7(9) 3_766 . . . ?
O41 C40 C42 C43 0.3(12) . . . . ?
O39 C40 C42 C43 -178.6(8) 3_766 . . . ?
C47 C42 C43 C44 9.8(13) . . . . ?
C40 C42 C43 C44 137.6(10) . . . . ?
C42 C43 C44 C48 12.5(18) . . . . ?
C42 C43 C44 C45 -83.0(10) . . . . ?
C48 C44 C45 C46 -2.3(17) . . . . ?
C43 C44 C45 C46 106.4(13) . . . . ?
C44 C45 C46 C47 -57(2) . . . . ?
C40 C42 C47 C48 -152.5(9) . . . . ?
C43 C42 C47 C48 -25.5(11) . . . . ?
C40 C42 C47 C46 -85.9(11) . . . . ?
C43 C42 C47 C46 41.1(12) . . . . ?
C45 C46 C47 C42 -13(2) . . . . ?
C45 C46 C47 C48 85(2) . . . . ?
C43 C44 C48 C47 -29(2) . . . . ?
C45 C44 C48 C47 52.3(16) . . . . ?
C42 C47 C48 C44 33.9(17) . . . . ?
C46 C47 C48 C44 -60.9(12) . . . . ?
O2 Ti1 O49 C50 -4.0(6) . . . 3_766 ?
O1 Ti1 O49 C50 101.5(6) . . . 3_766 ?
O19 Ti1 O49 C50 -160.8(11) . . . 3_766 ?
O39 Ti1 O49 C50 -96.1(6) . . . 3_766 ?
O3 Ti1 O49 C50 178.8(6) . . . 3_766 ?
Ti2 Ti1 O49 C50 142.1(6) . . . 3_766 ?
Ti3 Ti1 O49 C50 -18.8(6) 3_766 . . 3_766 ?
O49 C50 O51 Ti3 11.6(12) 3_766 . . . ?
C52 C50 O51 Ti3 -164.1(7) . . . . ?
O15 Ti3 O51 C50 -115.6(9) . . . . ?
O2 Ti3 O51 C50 16.8(7) 3_766 . . . ?
O1 Ti3 O51 C50 113.4(7) . . . . ?
O31 Ti3 O51 C50 -154.0(7) . . . . ?
O41 Ti3 O51 C50 -71.2(7) . . . . ?
Ti1 Ti3 O51 C50 1.0(6) 3_766 . . . ?
O51 C50 C52 C57 -44.7(14) . . . . ?
O49 C50 C52 C57 139.2(10) 3_766 . . . ?
O51 C50 C52 C53 154.5(10) . . . . ?
O49 C50 C52 C53 -21.6(15) 3_766 . . . ?
C57 C52 C53 C58 5.5(18) . . . . ?
C50 C52 C53 C58 166.1(13) . . . . ?
C57 C52 C53 C54 -73.5(14) . . . . ?
C50 C52 C53 C54 87.1(12) . . . . ?
C58 C53 C54 C55 -45(2) . . . . ?
C52 C53 C54 C55 51(2) . . . . ?
C53 C54 C55 C56 22(3) . . . . ?
C54 C55 C56 C58 16(2) . . . . ?
C54 C55 C56 C57 -88.7(16) . . . . ?
C50 C52 C57 C56 -143.3(12) . . . . ?
C53 C52 C57 C56 17.3(17) . . . . ?
C58 C56 C57 C52 -35.3(17) . . . . ?
C55 C56 C57 C52 64.3(12) . . . . ?
C55 C56 C58 C53 -47(2) . . . . ?
C57 C56 C58 C53 43(2) . . . . ?
C54 C53 C58 C56 48.9(18) . . . . ?
C52 C53 C58 C56 -30(2) . . . . ?
O60 Ti5 O59 Ti6 -17.5(3) . . . 3_665 ?
O97 Ti5 O59 Ti6 75.6(3) . . . 3_665 ?
O79 Ti5 O59 Ti6 -112.5(3) . . . 3_665 ?
O87 Ti5 O59 Ti6 160.8(6) . . . 3_665 ?
O61 Ti5 O59 Ti6 161.1(3) . . . 3_665 ?
Ti4 Ti5 O59 Ti6 171.3(4) . . . 3_665 ?
Ti6 Ti5 O59 Ti6 1.4(4) . . . 3_665 ?
O60 Ti5 O59 Ti4 171.19(18) . . . . ?
O97 Ti5 O59 Ti4 -95.7(2) . . . . ?
O79 Ti5 O59 Ti4 76.2(2) . . . . ?
O87 Ti5 O59 Ti4 -10.5(8) . . . . ?
O61 Ti5 O59 Ti4 -10.21(18) . . . . ?
Ti6 Ti5 O59 Ti4 -169.89(10) . . . . ?
O69 Ti4 O59 Ti5 109.4(3) . . . . ?
O65 Ti4 O59 Ti5 -57.0(10) . . . . ?
O61 Ti4 O59 Ti5 11.0(2) . . . . ?
O107 Ti4 O59 Ti5 -156.5(3) . . . . ?
O77 Ti4 O59 Ti5 -76.9(2) . . . . ?
O69 Ti4 O59 Ti6 -62.0(3) . . . 3_665 ?
O65 Ti4 O59 Ti6 131.6(9) . . . 3_665 ?
O61 Ti4 O59 Ti6 -160.4(3) . . . 3_665 ?
O107 Ti4 O59 Ti6 32.1(3) . . . 3_665 ?
O77 Ti4 O59 Ti6 111.7(3) . . . 3_665 ?
Ti5 Ti4 O59 Ti6 -171.4(4) . . . 3_665 ?
O69 Ti4 O61 C62 53.2(10) . . . . ?
O65 Ti4 O61 C62 -45.7(10) . . . . ?
O107 Ti4 O61 C62 -168.9(11) . . . . ?
O59 Ti4 O61 C62 148.4(10) . . . . ?
O77 Ti4 O61 C62 -131.5(10) . . . . ?
Ti5 Ti4 O61 C62 158.3(10) . . . . ?
O69 Ti4 O61 Ti5 -105.1(2) . . . . ?
O65 Ti4 O61 Ti5 156.0(2) . . . . ?
O107 Ti4 O61 Ti5 32.8(9) . . . . ?
O59 Ti4 O61 Ti5 -9.88(18) . . . . ?
O77 Ti4 O61 Ti5 70.2(2) . . . . ?
O60 Ti5 O61 C62 16(4) . . . . ?
O59 Ti5 O61 C62 -143.6(11) . . . . ?
O97 Ti5 O61 C62 -50.6(11) . . . . ?
O79 Ti5 O61 C62 125.8(11) . . . . ?
O87 Ti5 O61 C62 36.3(11) . . . . ?
Ti4 Ti5 O61 C62 -154.4(11) . . . . ?
Ti6 Ti5 O61 C62 -6.6(12) . . . . ?
O60 Ti5 O61 Ti4 170(3) . . . . ?
O59 Ti5 O61 Ti4 10.8(2) . . . . ?
O97 Ti5 O61 Ti4 103.9(2) . . . . ?
O79 Ti5 O61 Ti4 -79.8(2) . . . . ?
O87 Ti5 O61 Ti4 -169.2(3) . . . . ?
Ti6 Ti5 O61 Ti4 147.8(2) . . . . ?
Ti4 O61 C62 C63 113.4(14) . . . . ?
Ti5 O61 C62 C63 -96.3(18) . . . . ?
O61 C62 C63 C64 178.2(11) . . . . ?
O69 Ti4 O65 C66 171.2(17) . . . . ?
O61 Ti4 O65 C66 -87.8(17) . . . . ?
O107 Ti4 O65 C66 76.7(17) . . . . ?
O59 Ti4 O65 C66 -22(2) . . . . ?
O77 Ti4 O65 C66 -2.7(17) . . . . ?
Ti5 Ti4 O65 C66 -65.9(17) . . . . ?
Ti4 O65 C66 C67 -70(2) . . . . ?
O65 C66 C67 C68 -75.1(19) . . . . ?
O65 Ti4 O69 C70 14.5(12) . . . . ?
O61 Ti4 O69 C70 -84.3(12) . . . . ?
O107 Ti4 O69 C70 108.1(12) . . . . ?
O59 Ti4 O69 C70 -162.0(12) . . . . ?
O77 Ti4 O69 C70 136.5(18) . . . . ?
Ti5 Ti4 O69 C70 -126.1(12) . . . . ?
Ti4 O69 C70 C71 -101(2) . . . . ?
O69 C70 C71 C72 148(2) . . . . ?
O60 Ti6 O73 C74 -84.3(17) . . . . ?
O59 Ti6 O73 C74 176.5(17) 3_665 . . . ?
O109 Ti6 O73 C74 84.3(17) . . . . ?
O89 Ti6 O73 C74 3.0(17) . . . . ?
O99 Ti6 O73 C74 36(2) . . . . ?
Ti5 Ti6 O73 C74 -66.5(17) . . . . ?
Ti6 O73 C74 C75 70(2) . . . . ?
O73 C74 C75 C76 -156(2) . . . . ?
O69 Ti4 O77 C78 108.7(19) . . . . ?
O65 Ti4 O77 C78 -128.6(9) . . . . ?
O61 Ti4 O77 C78 -31.0(8) . . . . ?
O107 Ti4 O77 C78 137.6(9) . . . . ?
O59 Ti4 O77 C78 46.2(8) . . . . ?
Ti5 Ti4 O77 C78 9.2(8) . . . . ?
Ti4 O77 C78 C80 173.8(6) . . . . ?
O77 C78 C80 C81 -141.3(11) . . . . ?
O77 C78 C80 C85 -22.1(16) . . . . ?
C78 C80 C81 C86 144.4(12) . . . . ?
C85 C80 C81 C86 19.5(18) . . . . ?
C78 C80 C81 C82 69.1(13) . . . . ?
C85 C80 C81 C82 -55.8(14) . . . . ?
C80 C81 C82 C83 63(3) . . . . ?
C86 C81 C82 C83 -48(3) . . . . ?
C81 C82 C83 C84 13(4) . . . . ?
C82 C83 C84 C86 32(3) . . . . ?
C82 C83 C84 C85 -92(3) . . . . ?
C86 C84 C85 C80 28(3) . . . . ?
C83 C84 C85 C80 91.4(16) . . . . ?
C81 C80 C85 C84 -27(2) . . . . ?
C78 C80 C85 C84 -153.6(16) . . . . ?
C85 C84 C86 C81 -16(3) . . . . ?
C83 C84 C86 C81 -74.2(17) . . . . ?
C80 C81 C86 C84 -4(2) . . . . ?
C82 C81 C86 C84 83.4(16) . . . . ?
O60 Ti5 O87 C88 24.2(8) . . . . ?
O59 Ti5 O87 C88 -154.2(8) . . . . ?
O97 Ti5 O87 C88 -68.1(8) . . . . ?
O79 Ti5 O87 C88 119.0(8) . . . . ?
O61 Ti5 O87 C88 -154.4(8) . . . . ?
Ti4 Ti5 O87 C88 -162.2(8) . . . . ?
Ti6 Ti5 O87 C88 7.6(8) . . . . ?
Ti5 O87 C88 O89 -5.2(16) . . . . ?
Ti5 O87 C88 C90 177.7(7) . . . . ?
O87 C88 O89 Ti6 -6.1(18) . . . . ?
C90 C88 O89 Ti6 171.0(7) . . . . ?
O73 Ti6 O89 C88 -103.4(10) . . . . ?
O60 Ti6 O89 C88 -5.8(10) . . . . ?
O59 Ti6 O89 C88 113.9(14) 3_665 . . . ?
O109 Ti6 O89 C88 163.2(10) . . . . ?
O99 Ti6 O89 C88 81.5(10) . . . . ?
Ti5 Ti6 O89 C88 8.3(9) . . . . ?
O87 C88 C90 C95 -61.4(15) . . . . ?
O89 C88 C90 C95 121.2(13) . . . . ?
O87 C88 C90 C91 173.0(11) . . . . ?
O89 C88 C90 C91 -4.4(16) . . . . ?
C95 C90 C91 C92 11(2) . . . . ?
C88 C90 C91 C92 139.3(18) . . . . ?
C90 C91 C92 C96 1(4) . . . . ?
C90 C91 C92 C93 -79.6(16) . . . . ?
C91 C92 C93 C94 100(3) . . . . ?
C96 C92 C93 C94 -23(4) . . . . ?
C92 C93 C94 C95 -26(4) . . . . ?
C91 C90 C95 C96 -19(2) . . . . ?
C88 C90 C95 C96 -150.9(16) . . . . ?
C91 C90 C95 C94 62.6(19) . . . . ?
C88 C90 C95 C94 -69.5(17) . . . . ?
C93 C94 C95 C90 -51(3) . . . . ?
C93 C94 C95 C96 59(3) . . . . ?
C91 C92 C96 C95 -11(4) . . . . ?
C93 C92 C96 C95 64(2) . . . . ?
C90 C95 C96 C92 18(3) . . . . ?
C94 C95 C96 C92 -77(2) . . . . ?
O60 Ti5 O97 C98 0.3(8) . . . . ?
O59 Ti5 O97 C98 -105.7(8) . . . . ?
O79 Ti5 O97 C98 150.8(15) . . . . ?
O87 Ti5 O97 C98 91.9(8) . . . . ?
O61 Ti5 O97 C98 176.7(8) . . . . ?
Ti4 Ti5 O97 C98 -146.4(8) . . . . ?
Ti6 Ti5 O97 C98 15.1(7) . . . . ?
Ti5 O97 C98 O99 -21.8(14) . . . . ?
Ti5 O97 C98 C100 150.8(6) . . . . ?
O97 C98 O99 Ti6 10.9(14) . . . . ?
C100 C98 O99 Ti6 -161.6(5) . . . . ?
O73 Ti6 O99 C98 -105.6(15) . . . . ?
O60 Ti6 O99 C98 15.5(8) . . . . ?
O59 Ti6 O99 C98 113.3(8) 3_665 . . . ?
O109 Ti6 O99 C98 -154.5(8) . . . . ?
O89 Ti6 O99 C98 -72.4(8) . . . . ?
Ti5 Ti6 O99 C98 0.0(7) . . . . ?
O99 C98 C100 C101 -59.3(11) . . . . ?
O97 C98 C100 C101 127.3(9) . . . . ?
O99 C98 C100 C105 -179.1(8) . . . . ?
O97 C98 C100 C105 7.4(12) . . . . ?
C105 C100 C101 C102 -20.1(14) . . . . ?
C98 C100 C101 C102 -145.5(11) . . . . ?
C100 C101 C102 C106 -3.7(19) . . . . ?
C100 C101 C102 C103 86.6(12) . . . . ?
C106 C102 C103 C104 30.7(19) . . . . ?
C101 C102 C103 C104 -81.1(16) . . . . ?
C102 C103 C104 C105 4(2) . . . . ?
C103 C104 C105 C106 -33.2(17) . . . . ?
C103 C104 C105 C100 66.4(17) . . . . ?
C101 C100 C105 C106 35.3(14) . . . . ?
C98 C100 C105 C106 155.9(10) . . . . ?
C101 C100 C105 C104 -51.4(12) . . . . ?
C98 C100 C105 C104 69.3(11) . . . . ?
C103 C102 C106 C105 -57.6(15) . . . . ?
C101 C102 C106 C105 27(2) . . . . ?
C104 C105 C106 C102 57.1(16) . . . . ?
C100 C105 C106 C102 -38.0(17) . . . . ?
O69 Ti4 O107 C108 104.4(11) . . . . ?
O65 Ti4 O107 C108 -157.9(11) . . . . ?
O61 Ti4 O107 C108 -34.1(16) . . . . ?
O59 Ti4 O107 C108 7.2(11) . . . . ?
O77 Ti4 O107 C108 -72.1(11) . . . . ?
Ti5 Ti4 O107 C108 -9.1(12) . . . . ?
Ti4 O107 C108 O109 -23.4(18) . . . 3_665 ?
Ti4 O107 C108 C110 155.8(7) . . . . ?
O73 Ti6 O109 C108 73.9(9) . . . 3_665 ?
O60 Ti6 O109 C108 -153.4(9) . . . 3_665 ?
O59 Ti6 O109 C108 -26.7(8) 3_665 . . 3_665 ?
O89 Ti6 O109 C108 161.3(9) . . . 3_665 ?
O99 Ti6 O109 C108 -113.0(9) . . . 3_665 ?
Ti5 Ti6 O109 C108 -156.4(7) . . . 3_665 ?
O107 C108 C110 C111 168.8(11) . . . . ?
O109 C108 C110 C111 -12.0(15) 3_665 . . . ?
O107 C108 C110 C115 -70.2(12) . . . . ?
O109 C108 C110 C115 109.0(11) 3_665 . . . ?
C108 C110 C111 C112 132.5(10) . . . . ?
C115 C110 C111 C112 6.4(13) . . . . ?
C110 C111 C112 C116 22.8(14) . . . . ?
C110 C111 C112 C113 -76.6(11) . . . . ?
C116 C112 C113 C114 -15.4(18) . . . . ?
C111 C112 C113 C114 86.7(16) . . . . ?
C112 C113 C114 C115 -18.5(19) . . . . ?
C113 C114 C115 C116 44.1(16) . . . . ?
C113 C114 C115 C110 -57.8(16) . . . . ?
C111 C110 C115 C116 -32.6(11) . . . . ?
C108 C110 C115 C116 -162.8(10) . . . . ?
C111 C110 C115 C114 62.3(11) . . . . ?
C108 C110 C115 C114 -67.9(11) . . . . ?
C111 C112 C116 C115 -43.6(13) . . . . ?
C113 C112 C116 C115 44.1(14) . . . . ?
C114 C115 C116 C112 -51.9(12) . . . . ?
C110 C115 C116 C112 47.6(12) . . . . ?
O59 Ti5 O60 Ti6 133.1(4) . . . . ?
O97 Ti5 O60 Ti6 40.2(4) . . . . ?
O79 Ti5 O60 Ti6 -135.7(4) . . . . ?
O87 Ti5 O60 Ti6 -46.5(4) . . . . ?
O61 Ti5 O60 Ti6 -26(3) . . . . ?
Ti4 Ti5 O60 Ti6 143.3(2) . . . . ?
O73 Ti6 O60 Ti5 127.3(4) . . . . ?
O59 Ti6 O60 Ti5 -131.0(4) 3_665 . . . ?
O109 Ti6 O60 Ti5 -4.9(11) . . . . ?
O89 Ti6 O60 Ti5 39.8(4) . . . . ?
O99 Ti6 O60 Ti5 -44.8(4) . . . . ?
